data_7711480
loop_
_publ_author_name
'Korona, Krzesimir'
'Kornowicz, Arkadiusz'
'Justyniak, Iwona'
'Terlecki, Micha\/l'
'Blachowski, Artur'
'Lewinski, Janusz'

_publ_section_title
;
 Non-redox reactivity of V(II) and Fe(II) formamidinates towards CO2
 resulting in the formation of novel M(II) carbamates
;
_journal_name_full 'Dalton Transactions'
_journal_paper_doi 10.1039/D2DT02274E
_journal_year 2022
_chemical_formula_sum 'C229 H324 N16 O20 V4'
_chemical_formula_weight 3824.78
_space_group_crystal_system monoclinic
_space_group_IT_number 14
_space_group_name_Hall '-P 2yn'
_space_group_name_H-M_alt 'P 1 21/n 1'
_atom_sites_solution_hydrogens geom
_audit_creation_method SHELXL-2018/3
_audit_update_record
;
2022-09-29 deposited with the CCDC.	2022-10-11 downloaded from the CCDC.
;
_cell_angle_alpha 90
_cell_angle_beta 90.021(2)
_cell_angle_gamma 90
_cell_formula_units_Z 2
_cell_length_a 15.3254(4)
_cell_length_b 48.4643(15)
_cell_length_c 15.4889(2)
_cell_measurement_reflns_used 8616
_cell_measurement_temperature 100(2)
_cell_measurement_theta_max 28.2300
_cell_measurement_theta_min 2.2650
_cell_volume 11504.1(5)
_computing_cell_refinement 'CrysAlisPro 1.171.40.45a (Rigaku OD, 2019)'
_computing_data_collection 'CrysAlisPro 1.171.40.45a (Rigaku OD, 2019)'
_computing_data_reduction 'CrysAlisPro 1.171.40.45a (Rigaku OD, 2019)'
_computing_molecular_graphics
;
CrystalMaker (Palmer, D. C. (2014) CrystalMaker Software Ltd, Begbroke, Oxfordshire, England.)
ORTEP III (Farrugia, L. J. (2012). J. Appl. Cryst. 45, 849-854.)
;
_computing_publication_material
;
WinGX: Farrugia, L. J. (2012). J. Appl. Cryst. 45, 849-854.)
;
_computing_structure_refinement 'SHELXL-2018/3 (Sheldrick, 2018)'
_computing_structure_solution 'SHELXT (Sheldrick, G. M. (2015). Acta Cryst. A71, 3-8)'
_diffrn_ambient_temperature 100(2)
_diffrn_detector_area_resol_mean 16.2974
_diffrn_measured_fraction_theta_full 0.800
_diffrn_measured_fraction_theta_max 0.772
_diffrn_measurement_device 'four-circle diffractometer'
_diffrn_measurement_device_type 'SuperNova, Dual, Cu at home/near, Eos'
_diffrn_measurement_method '\w scans'
_diffrn_radiation_type MoK\a
_diffrn_radiation_wavelength 0.71073
_diffrn_reflns_av_R_equivalents 0.0285
_diffrn_reflns_av_unetI/netI 0.0609
_diffrn_reflns_Laue_measured_fraction_full 0.800
_diffrn_reflns_Laue_measured_fraction_max 0.772
_diffrn_reflns_limit_h_max 16
_diffrn_reflns_limit_h_min -12
_diffrn_reflns_limit_k_max 36
_diffrn_reflns_limit_k_min -60
_diffrn_reflns_limit_l_max 5
_diffrn_reflns_limit_l_min -19
_diffrn_reflns_number 25402
_diffrn_reflns_point_group_measured_fraction_full 0.800
_diffrn_reflns_point_group_measured_fraction_max 0.772
_diffrn_reflns_theta_full 25.242
_diffrn_reflns_theta_max 26.499
_diffrn_reflns_theta_min 2.479
_diffrn_source 'micro-focus sealed X-ray tube'
_exptl_absorpt_coefficient_mu 0.219
_exptl_absorpt_correction_T_max 0.985
_exptl_absorpt_correction_T_min 0.972
_exptl_absorpt_correction_type multi-scan
_exptl_absorpt_process_details
;
CrysAlisPro 1.171.40.45a (Rigaku Oxford Diffraction, 2019)
Empirical absorption correction using spherical harmonics,
 implemented in SCALE3 ABSPACK scaling algorithm.
;
_exptl_crystal_colour 'dark purple'
_exptl_crystal_density_diffrn 1.104
_exptl_crystal_description plate
_exptl_crystal_F_000 4124
_exptl_crystal_size_max 0.18
_exptl_crystal_size_mid 0.11
_exptl_crystal_size_min 0.07
_refine_diff_density_max 0.621
_refine_diff_density_min -0.452
_refine_diff_density_rms 0.062
_refine_ls_extinction_method none
_refine_ls_goodness_of_fit_ref 1.109
_refine_ls_hydrogen_treatment constr
_refine_ls_matrix_type full
_refine_ls_number_parameters 1305
_refine_ls_number_reflns 18423
_refine_ls_number_restraints 36
_refine_ls_restrained_S_all 1.108
_refine_ls_R_factor_all 0.0930
_refine_ls_R_factor_gt 0.0723
_refine_ls_shift/su_max 0.003
_refine_ls_shift/su_mean 0.001
_refine_ls_structure_factor_coef Fsqd
_refine_ls_weighting_details 'w=1/[\s^2^(Fo^2^)+(0.0593P)^2^+17.2426P] where P=(Fo^2^+2Fc^2^)/3'
_refine_ls_weighting_scheme calc
_refine_ls_wR_factor_gt 0.1644
_refine_ls_wR_factor_ref 0.1759
_reflns_Friedel_coverage 0.000
_reflns_number_gt 14625
_reflns_number_total 18423
_reflns_threshold_expression 'I > 2\s(I)'
_cod_data_source_file d2dt02274e2.cif
_cod_data_source_block shelx_CCDC2
_cod_original_sg_symbol_H-M 'P 21/n'
_cod_database_code 7711480
_shelx_shelxl_version_number 2018/3
_shelx_space_group_comment
;
The symmetry employed for this shelxl refinement is uniquely defined
by the following loop, which should always be used as a source of
symmetry information in preference to the above space-group names.
They are only intended as comments.
;

loop_
_space_group_symop_operation_xyz
'x, y, z'
'-x+1/2, y+1/2, -z+1/2'
'-x, -y, -z'
'x-1/2, -y-1/2, z-1/2'

loop_
_atom_site_label
_atom_site_type_symbol
_atom_site_fract_x
_atom_site_fract_y
_atom_site_fract_z
_atom_site_U_iso_or_equiv
_atom_site_adp_type
_atom_site_occupancy
_atom_site_site_symmetry_order
_atom_site_calc_flag
_atom_site_refinement_flags_posn
_atom_site_refinement_flags_adp
_atom_site_refinement_flags_occupancy
_atom_site_disorder_assembly
_atom_site_disorder_group
C1 C 0.8988(2) 0.14382(7) 0.0965(2) 0.0190(8) Uani 1 1 d . . . . .
C2 C 0.8446(3) 0.13333(8) -0.0499(2) 0.0290(9) Uani 1 1 d . . . . .
C3 C 0.8400(3) 0.10585(9) -0.0783(2) 0.0412(12) Uani 1 1 d . . . . .
C4 C 0.7708(4) 0.09812(11) -0.1306(3) 0.0643(17) Uani 1 1 d . . . . .
H4 H 0.766885 0.079631 -0.150583 0.077 Uiso 1 1 calc R U . . .
C5 C 0.7076(5) 0.11693(13) -0.1538(4) 0.0779(19) Uani 1 1 d . . . . .
H5 H 0.660468 0.111295 -0.189584 0.094 Uiso 1 1 calc R U . . .
C6 C 0.7122(4) 0.14366(11) -0.1257(3) 0.0613(15) Uani 1 1 d . . . . .
H6 H 0.668009 0.156356 -0.142289 0.074 Uiso 1 1 calc R U . . .
C7 C 0.7802(3) 0.15255(9) -0.0735(2) 0.0376(11) Uani 1 1 d . . . . .
C8 C 0.9093(3) 0.08453(9) -0.0566(2) 0.0440(12) Uani 1 1 d . . . . .
H8 H 0.949684 0.092617 -0.012570 0.053 Uiso 1 1 calc R U . . .
C9 C 0.8701(4) 0.05809(9) -0.0195(3) 0.0554(15) Uani 1 1 d . . . . .
H9A H 0.831335 0.062714 0.028729 0.083 Uiso 1 1 calc R U . . .
H9B H 0.917015 0.046031 0.001133 0.083 Uiso 1 1 calc R U . . .
H9C H 0.836705 0.048556 -0.064460 0.083 Uiso 1 1 calc R U . . .
C10 C 0.9620(4) 0.07835(11) -0.1387(3) 0.0700(18) Uani 1 1 d . . . . .
H10A H 0.924643 0.068834 -0.180581 0.105 Uiso 1 1 calc R U . . .
H10B H 1.011883 0.066595 -0.124201 0.105 Uiso 1 1 calc R U . . .
H10C H 0.982948 0.095697 -0.163755 0.105 Uiso 1 1 calc R U . . .
C11 C 0.7815(3) 0.18206(9) -0.0433(3) 0.0442(11) Uani 1 1 d . . . . .
H11 H 0.836833 0.185326 -0.010609 0.053 Uiso 1 1 calc R U . . .
C12 C 0.7043(4) 0.18768(12) 0.0171(3) 0.0666(16) Uani 1 1 d . . . . .
H12A H 0.649549 0.184289 -0.013826 0.100 Uiso 1 1 calc R U . . .
H12B H 0.706156 0.206921 0.036429 0.100 Uiso 1 1 calc R U . . .
H12C H 0.707878 0.175410 0.067267 0.100 Uiso 1 1 calc R U . . .
C13 C 0.7773(4) 0.20257(11) -0.1190(3) 0.0595(14) Uani 1 1 d . . . . .
H13A H 0.824868 0.198691 -0.159527 0.089 Uiso 1 1 calc R U . . .
H13B H 0.783200 0.221439 -0.097021 0.089 Uiso 1 1 calc R U . . .
H13C H 0.721197 0.200646 -0.148799 0.089 Uiso 1 1 calc R U . . .
C14 C 0.9951(3) 0.14919(7) -0.0237(2) 0.0251(9) Uani 1 1 d . . . . .
H14 H 1.037345 0.155373 0.016835 0.030 Uiso 1 1 calc R U . . .
C15 C 1.0984(3) 0.16098(9) -0.1231(2) 0.0365(11) Uani 1 1 d . . . . .
C16 C 1.1002(3) 0.18931(9) -0.1425(2) 0.0375(11) Uani 1 1 d . . . . .
C17 C 1.1794(3) 0.20183(11) -0.1607(3) 0.0491(13) Uani 1 1 d . . . . .
H17 H 1.181379 0.221076 -0.172067 0.059 Uiso 1 1 calc R U . . .
C18 C 1.2554(3) 0.18653(12) -0.1624(3) 0.0553(14) Uani 1 1 d . . . . .
H18 H 1.309398 0.195289 -0.174992 0.066 Uiso 1 1 calc R U . . .
C19 C 1.2532(3) 0.15845(13) -0.1457(3) 0.0609(16) Uani 1 1 d . . . . .
H19 H 1.305811 0.148076 -0.147607 0.073 Uiso 1 1 calc R U . . .
C20 C 1.1748(3) 0.14518(10) -0.1260(3) 0.0484(13) Uani 1 1 d . . . . .
C21 C 1.0171(3) 0.20610(9) -0.1433(3) 0.0424(12) Uani 1 1 d . . . . .
H21 H 0.967329 0.192775 -0.143853 0.051 Uiso 1 1 calc R U . . .
C22 C 1.0078(4) 0.22362(10) -0.0621(3) 0.0556(14) Uani 1 1 d . . . . .
H22A H 1.009772 0.211670 -0.011075 0.083 Uiso 1 1 calc R U . . .
H22B H 0.951918 0.233443 -0.063605 0.083 Uiso 1 1 calc R U . . .
H22C H 1.055648 0.236997 -0.059375 0.083 Uiso 1 1 calc R U . . .
C23 C 1.0080(3) 0.22433(10) -0.2236(3) 0.0510(13) Uani 1 1 d . . . . .
H23A H 1.054470 0.238205 -0.223935 0.077 Uiso 1 1 calc R U . . .
H23B H 0.951088 0.233572 -0.222694 0.077 Uiso 1 1 calc R U . . .
H23C H 1.012436 0.212869 -0.275534 0.077 Uiso 1 1 calc R U . . .
C24 C 1.1742(3) 0.11401(11) -0.1117(3) 0.0639(17) Uani 1 1 d D U . . .
H24 H 1.113816 0.110063 -0.090588 0.077 Uiso 1 1 calc R U . A 2
C25 C 1.1793(5) 0.09865(13) -0.1996(3) 0.086(2) Uani 1 1 d . . . . .
H25A H 1.130188 0.104245 -0.236110 0.129 Uiso 1 1 calc R U . . .
H25B H 1.176807 0.078692 -0.189670 0.129 Uiso 1 1 calc R U . . .
H25C H 1.234287 0.103309 -0.228483 0.129 Uiso 1 1 calc R U . . .
C27 C 0.7650(3) 0.20511(10) 0.2456(3) 0.0471(13) Uani 1 1 d . . . . .
H27A H 0.747990 0.204902 0.307255 0.057 Uiso 1 1 calc R U . . .
H27B H 0.719778 0.195250 0.211945 0.057 Uiso 1 1 calc R U . . .
C28 C 0.7741(4) 0.23442(11) 0.2139(4) 0.0701(17) Uani 1 1 d . . . . .
H28A H 0.736228 0.237620 0.163071 0.084 Uiso 1 1 calc R U . . .
H28B H 0.757675 0.247644 0.259848 0.084 Uiso 1 1 calc R U . . .
C29 C 0.8674(4) 0.23765(10) 0.1904(3) 0.0571(14) Uani 1 1 d . . . . .
H29A H 0.899890 0.246981 0.237326 0.068 Uiso 1 1 calc R U . . .
H29B H 0.873452 0.248632 0.136868 0.068 Uiso 1 1 calc R U . . .
C30 C 0.9008(3) 0.20896(8) 0.1772(2) 0.0358(10) Uani 1 1 d . . . . .
H30A H 0.893139 0.203132 0.116416 0.043 Uiso 1 1 calc R U . . .
H30B H 0.963468 0.207750 0.192334 0.043 Uiso 1 1 calc R U . . .
C31 C 1.0036(2) 0.14912(7) 0.39761(18) 0.0166(8) Uani 1 1 d . . . . .
C32 C 1.1572(2) 0.16311(7) 0.3976(2) 0.0191(8) Uani 1 1 d . . . . .
C33 C 1.2030(2) 0.15278(7) 0.3259(2) 0.0231(8) Uani 1 1 d . . . . .
C34 C 1.2896(3) 0.14607(8) 0.3375(2) 0.0305(10) Uani 1 1 d . . . . .
H34 H 1.322044 0.138716 0.290571 0.037 Uiso 1 1 calc R U . . .
C35 C 1.3302(3) 0.14987(9) 0.4166(2) 0.0337(10) Uani 1 1 d . . . . .
H35 H 1.389912 0.145053 0.423660 0.040 Uiso 1 1 calc R U . . .
C36 C 1.2838(3) 0.16070(9) 0.4855(2) 0.0315(10) Uani 1 1 d . . . . .
H36 H 1.312387 0.163431 0.539251 0.038 Uiso 1 1 calc R U . . .
C37 C 1.1967(2) 0.16762(7) 0.4774(2) 0.0232(8) Uani 1 1 d . . . . .
C38 C 1.1587(3) 0.14787(8) 0.2396(2) 0.0284(9) Uani 1 1 d . . . . .
H38 H 1.103016 0.158652 0.238989 0.034 Uiso 1 1 calc R U . . .
C39 C 1.2145(3) 0.15754(10) 0.1631(2) 0.0408(11) Uani 1 1 d . . . . .
H39A H 1.229920 0.177012 0.170914 0.061 Uiso 1 1 calc R U . . .
H39B H 1.181440 0.155344 0.109431 0.061 Uiso 1 1 calc R U . . .
H39C H 1.267900 0.146442 0.160265 0.061 Uiso 1 1 calc R U . . .
C40 C 1.1357(3) 0.11729(9) 0.2294(3) 0.0399(11) Uani 1 1 d . . . . .
H40A H 1.189496 0.106424 0.225640 0.060 Uiso 1 1 calc R U . . .
H40B H 1.101312 0.114704 0.176711 0.060 Uiso 1 1 calc R U . . .
H40C H 1.101647 0.111183 0.279443 0.060 Uiso 1 1 calc R U . . .
C41 C 1.1477(3) 0.18016(8) 0.5537(2) 0.0273(9) Uani 1 1 d . . . . .
H41 H 1.084908 0.182008 0.537253 0.033 Uiso 1 1 calc R U . . .
C42 C 1.1833(3) 0.20904(9) 0.5739(3) 0.0388(11) Uani 1 1 d . . . . .
H42A H 1.244995 0.207667 0.590145 0.058 Uiso 1 1 calc R U . . .
H42B H 1.150153 0.217099 0.621700 0.058 Uiso 1 1 calc R U . . .
H42C H 1.177619 0.220786 0.522697 0.058 Uiso 1 1 calc R U . . .
C43 C 1.1535(3) 0.16136(9) 0.6334(2) 0.0374(11) Uani 1 1 d . . . . .
H43A H 1.134431 0.142699 0.617872 0.056 Uiso 1 1 calc R U . . .
H43B H 1.115743 0.168636 0.679077 0.056 Uiso 1 1 calc R U . . .
H43C H 1.213910 0.160746 0.653985 0.056 Uiso 1 1 calc R U . . .
C44 C 1.0403(2) 0.19617(7) 0.36466(19) 0.0191(8) Uani 1 1 d . . . . .
H44 H 0.980947 0.200040 0.351645 0.023 Uiso 1 1 calc R U . . .
C45 C 1.0694(2) 0.24253(7) 0.3404(2) 0.0228(8) Uani 1 1 d . . . . .
C46 C 1.0139(3) 0.25787(8) 0.3944(2) 0.0267(9) Uani 1 1 d . . . . .
C47 C 0.9949(3) 0.28508(8) 0.3706(2) 0.0327(10) Uani 1 1 d . . . . .
H47 H 0.957499 0.295893 0.405900 0.039 Uiso 1 1 calc R U . . .
C48 C 1.0299(3) 0.29642(9) 0.2963(3) 0.0359(10) Uani 1 1 d . . . . .
H48 H 1.016107 0.314888 0.280856 0.043 Uiso 1 1 calc R U . . .
C49 C 1.0849(3) 0.28102(8) 0.2442(2) 0.0345(10) Uani 1 1 d . . . . .
H49 H 1.108418 0.289039 0.193327 0.041 Uiso 1 1 calc R U . . .
C50 C 1.1060(3) 0.25420(8) 0.2653(2) 0.0267(9) Uani 1 1 d . . . . .
C51 C 0.9746(3) 0.24595(8) 0.4771(2) 0.0320(10) Uani 1 1 d . . . . .
H51 H 1.006313 0.228402 0.490120 0.038 Uiso 1 1 calc R U . . .
C52 C 0.9875(4) 0.26526(9) 0.5542(3) 0.0494(13) Uani 1 1 d . . . . .
H52A H 1.049589 0.269779 0.559963 0.074 Uiso 1 1 calc R U . . .
H52B H 0.967237 0.256117 0.606926 0.074 Uiso 1 1 calc R U . . .
H52C H 0.954054 0.282236 0.545065 0.074 Uiso 1 1 calc R U . . .
C53 C 0.8788(3) 0.23877(10) 0.4649(3) 0.0494(13) Uani 1 1 d . . . . .
H53A H 0.846091 0.255484 0.450023 0.074 Uiso 1 1 calc R U . . .
H53B H 0.855613 0.230967 0.518594 0.074 Uiso 1 1 calc R U . . .
H53C H 0.872867 0.225222 0.418297 0.074 Uiso 1 1 calc R U . . .
C54 C 1.1671(3) 0.23666(9) 0.2099(2) 0.0329(10) Uani 1 1 d . . . . .
H54 H 1.143927 0.217395 0.212879 0.040 Uiso 1 1 calc R U . . .
C55 C 1.1672(5) 0.24426(15) 0.1165(3) 0.096(3) Uani 1 1 d . . . . .
H55A H 1.195425 0.262259 0.109152 0.143 Uiso 1 1 calc R U . . .
H55B H 1.107036 0.245231 0.095406 0.143 Uiso 1 1 calc R U . . .
H55C H 1.199383 0.230281 0.083688 0.143 Uiso 1 1 calc R U . . .
C56 C 1.2574(4) 0.23556(14) 0.2477(4) 0.0778(19) Uani 1 1 d . . . . .
H56A H 1.291918 0.221605 0.217150 0.117 Uiso 1 1 calc R U . . .
H56B H 1.253847 0.230737 0.309004 0.117 Uiso 1 1 calc R U . . .
H56C H 1.285447 0.253634 0.241451 0.117 Uiso 1 1 calc R U . . .
C57 C 0.9144(3) 0.08564(7) 0.2360(2) 0.0234(8) Uani 1 1 d . . . . .
C58 C 0.9262(3) 0.03542(7) 0.2183(2) 0.0301(10) Uani 1 1 d . . . . .
C59 C 0.8489(3) 0.02069(8) 0.2072(2) 0.0376(11) Uani 1 1 d . . . . .
C60 C 0.8512(3) -0.00220(8) 0.1518(2) 0.0426(12) Uani 1 1 d . . . . .
H60 H 0.800207 -0.013061 0.144095 0.051 Uiso 1 1 calc R U . . .
C61 C 0.9265(4) -0.00909(9) 0.1085(2) 0.0435(13) Uani 1 1 d . . . . .
H61 H 0.926378 -0.024336 0.069992 0.052 Uiso 1 1 calc R U . . .
C62 C 1.0016(4) 0.00574(8) 0.1203(2) 0.0400(12) Uani 1 1 d . . . . .
H62 H 1.053047 0.000349 0.090508 0.048 Uiso 1 1 calc R U . . .
C63 C 1.0044(3) 0.02875(8) 0.1755(2) 0.0328(11) Uani 1 1 d . . . . .
C64 C 0.7650(3) 0.02923(10) 0.2509(3) 0.0483(13) Uani 1 1 d . . . . .
H64 H 0.781353 0.039223 0.305018 0.058 Uiso 1 1 calc R U . . .
C65 C 0.7143(4) 0.04919(12) 0.1955(4) 0.0719(17) Uani 1 1 d . . . . .
H65A H 0.752695 0.064309 0.177481 0.108 Uiso 1 1 calc R U . . .
H65B H 0.665329 0.056666 0.228740 0.108 Uiso 1 1 calc R U . . .
H65C H 0.692105 0.039577 0.144404 0.108 Uiso 1 1 calc R U . . .
C66 C 0.7099(4) 0.00451(12) 0.2773(4) 0.0711(18) Uani 1 1 d . . . . .
H66A H 0.686610 -0.004525 0.225585 0.107 Uiso 1 1 calc R U . . .
H66B H 0.661439 0.010725 0.313770 0.107 Uiso 1 1 calc R U . . .
H66C H 0.746017 -0.008596 0.309618 0.107 Uiso 1 1 calc R U . . .
C67 C 1.0879(3) 0.04451(8) 0.1853(2) 0.0355(11) Uani 1 1 d . . . . .
H67 H 1.078399 0.059316 0.229238 0.043 Uiso 1 1 calc R U . . .
C68 C 1.1137(3) 0.05841(9) 0.0995(2) 0.0445(12) Uani 1 1 d . . . . .
H68A H 1.126487 0.044213 0.056241 0.067 Uiso 1 1 calc R U . . .
H68B H 1.165664 0.069861 0.108528 0.067 Uiso 1 1 calc R U . . .
H68C H 1.065544 0.070007 0.079138 0.067 Uiso 1 1 calc R U . . .
C69 C 1.1623(3) 0.02589(10) 0.2171(3) 0.0531(14) Uani 1 1 d . . . . .
H69A H 1.144725 0.016766 0.270783 0.080 Uiso 1 1 calc R U . . .
H69B H 1.214454 0.037091 0.227555 0.080 Uiso 1 1 calc R U . . .
H69C H 1.175178 0.011915 0.173137 0.080 Uiso 1 1 calc R U . . .
C70 C 0.9281(3) 0.05273(7) 0.3632(2) 0.0247(9) Uani 1 1 d . . . . .
H70 H 0.941933 0.034158 0.377191 0.030 Uiso 1 1 calc R U . . .
C71 C 0.9335(3) 0.05705(7) 0.5114(2) 0.0231(9) Uani 1 1 d . . . . .
C72 C 0.8637(3) 0.05044(7) 0.5666(2) 0.0276(9) Uani 1 1 d . . . . .
C73 C 0.8842(3) 0.03896(8) 0.6470(2) 0.0358(11) Uani 1 1 d . . . . .
H73 H 0.838262 0.034001 0.685092 0.043 Uiso 1 1 calc R U . . .
C74 C 0.9687(3) 0.03469(9) 0.6721(2) 0.0399(12) Uani 1 1 d . . . . .
H74 H 0.980597 0.026536 0.726632 0.048 Uiso 1 1 calc R U . . .
C75 C 1.0373(3) 0.04218(8) 0.6185(2) 0.0348(10) Uani 1 1 d . . . . .
H75 H 1.095772 0.039628 0.637152 0.042 Uiso 1 1 calc R U . . .
C76 C 1.0204(3) 0.05358(7) 0.5364(2) 0.0285(10) Uani 1 1 d . . . . .
C77 C 0.7694(3) 0.05494(8) 0.5407(2) 0.0309(10) Uani 1 1 d . . . . .
H77 H 0.769410 0.067377 0.489178 0.037 Uiso 1 1 calc R U . . .
C78 C 0.7260(4) 0.02812(10) 0.5137(4) 0.0609(15) Uani 1 1 d . . . . .
H78A H 0.760587 0.019353 0.468126 0.091 Uiso 1 1 calc R U . . .
H78B H 0.667194 0.031973 0.492113 0.091 Uiso 1 1 calc R U . . .
H78C H 0.722393 0.015726 0.563603 0.091 Uiso 1 1 calc R U . . .
C79 C 0.7167(3) 0.06939(11) 0.6116(3) 0.0541(14) Uani 1 1 d . . . . .
H79A H 0.715195 0.057716 0.663209 0.081 Uiso 1 1 calc R U . . .
H79B H 0.657037 0.072619 0.591150 0.081 Uiso 1 1 calc R U . . .
H79C H 0.744184 0.087085 0.625699 0.081 Uiso 1 1 calc R U . . .
C80 C 1.0991(3) 0.06110(9) 0.4800(2) 0.0346(10) Uani 1 1 d . . . . .
H80 H 1.076697 0.069816 0.425793 0.042 Uiso 1 1 calc R U . . .
C81 C 1.1472(4) 0.03477(11) 0.4552(3) 0.0637(16) Uani 1 1 d . . . . .
H81A H 1.167191 0.025343 0.507585 0.096 Uiso 1 1 calc R U . . .
H81B H 1.197611 0.039410 0.419096 0.096 Uiso 1 1 calc R U . . .
H81C H 1.107797 0.022612 0.423013 0.096 Uiso 1 1 calc R U . . .
C82 C 1.1610(3) 0.08152(10) 0.5234(3) 0.0450(12) Uani 1 1 d . . . . .
H82A H 1.128860 0.098263 0.539082 0.068 Uiso 1 1 calc R U . . .
H82B H 1.208256 0.086271 0.483472 0.068 Uiso 1 1 calc R U . . .
H82C H 1.185649 0.073122 0.575563 0.068 Uiso 1 1 calc R U . . .
C83 C 0.7143(2) 0.12758(7) 0.36177(19) 0.0191(8) Uani 1 1 d . . . . .
C84 C 0.5720(2) 0.14810(7) 0.3252(2) 0.0205(8) Uani 1 1 d . . . . .
C85 C 0.5547(2) 0.17327(7) 0.3674(2) 0.0239(9) Uani 1 1 d . . . . .
C86 C 0.5105(3) 0.19358(8) 0.3219(3) 0.0366(11) Uani 1 1 d . . . . .
H86 H 0.498817 0.210842 0.348599 0.044 Uiso 1 1 calc R U . . .
C87 C 0.4832(3) 0.18894(10) 0.2383(3) 0.0453(12) Uani 1 1 d . . . . .
H87 H 0.453319 0.203102 0.207827 0.054 Uiso 1 1 calc R U . . .
C88 C 0.4985(3) 0.16436(10) 0.1989(2) 0.0400(11) Uani 1 1 d . . . . .
H88 H 0.479227 0.161700 0.141170 0.048 Uiso 1 1 calc R U . . .
C89 C 0.5419(3) 0.14288(8) 0.2413(2) 0.0282(9) Uani 1 1 d . . . . .
C90 C 0.5830(3) 0.17836(8) 0.4604(2) 0.0301(9) Uani 1 1 d . . . . .
H90 H 0.591018 0.159978 0.488617 0.036 Uiso 1 1 calc R U . . .
C91 C 0.6703(3) 0.19377(8) 0.4654(3) 0.0356(10) Uani 1 1 d . . . . .
H91A H 0.714810 0.183439 0.433467 0.053 Uiso 1 1 calc R U . . .
H91B H 0.688108 0.195554 0.525870 0.053 Uiso 1 1 calc R U . . .
H91C H 0.663741 0.212168 0.439886 0.053 Uiso 1 1 calc R U . . .
C92 C 0.5136(3) 0.19432(9) 0.5123(3) 0.0377(11) Uani 1 1 d . . . . .
H92A H 0.510981 0.213429 0.491810 0.057 Uiso 1 1 calc R U . . .
H92B H 0.529222 0.194129 0.573687 0.057 Uiso 1 1 calc R U . . .
H92C H 0.456540 0.185546 0.504507 0.057 Uiso 1 1 calc R U . . .
C93 C 0.5550(3) 0.11537(9) 0.1968(2) 0.0404(11) Uani 1 1 d D U . . .
H93 H 0.568598 0.100321 0.238866 0.048 Uiso 1 1 calc R U . B 2
C94 C 0.6220(3) 0.11689(11) 0.1250(3) 0.0510(13) Uani 1 1 d . . . . .
H94A H 0.603962 0.130808 0.082713 0.076 Uiso 1 1 calc R U . . .
H94B H 0.626454 0.098870 0.096642 0.076 Uiso 1 1 calc R U . . .
H94C H 0.678826 0.121970 0.149251 0.076 Uiso 1 1 calc R U . . .
C96 C 0.5832(2) 0.10853(7) 0.4239(2) 0.0214(8) Uani 1 1 d . . . . .
H96 H 0.618392 0.094915 0.450940 0.026 Uiso 1 1 calc R U . . .
C97 C 0.4715(3) 0.08808(8) 0.4983(3) 0.0317(10) Uani 1 1 d . . . . .
C98 C 0.4569(3) 0.09600(9) 0.5839(3) 0.0354(10) Uani 1 1 d . . . . .
C99 C 0.4280(4) 0.07601(10) 0.6418(3) 0.0577(15) Uani 1 1 d . . . . .
H99 H 0.418157 0.080803 0.700460 0.069 Uiso 1 1 calc R U . . .
C100 C 0.4136(4) 0.04949(11) 0.6148(4) 0.078(2) Uani 1 1 d . . . . .
H100 H 0.396189 0.035907 0.655574 0.093 Uiso 1 1 calc R U . . .
C101 C 0.4240(4) 0.04224(10) 0.5297(4) 0.0698(18) Uani 1 1 d . . . . .
H101 H 0.411481 0.023891 0.512000 0.084 Uiso 1 1 calc R U . . .
C102 C 0.4527(3) 0.06137(9) 0.4688(3) 0.0449(12) Uani 1 1 d . . . . .
C103 C 0.4729(3) 0.12551(9) 0.6132(2) 0.0321(10) Uani 1 1 d . . . . .
H103 H 0.465782 0.137629 0.561409 0.039 Uiso 1 1 calc R U . . .
C104 C 0.5656(3) 0.12949(10) 0.6461(3) 0.0437(12) Uani 1 1 d . . . . .
H10D H 0.575069 0.117795 0.696824 0.066 Uiso 1 1 calc R U . . .
H10E H 0.574355 0.148872 0.661905 0.066 Uiso 1 1 calc R U . . .
H10F H 0.607074 0.124374 0.600666 0.066 Uiso 1 1 calc R U . . .
C105 C 0.4070(3) 0.13537(10) 0.6814(3) 0.0469(12) Uani 1 1 d . . . . .
H10G H 0.347896 0.130240 0.663383 0.070 Uiso 1 1 calc R U . . .
H10H H 0.410815 0.155473 0.687193 0.070 Uiso 1 1 calc R U . . .
H10I H 0.420357 0.126695 0.736976 0.070 Uiso 1 1 calc R U . . .
C106 C 0.4578(3) 0.05395(9) 0.3741(3) 0.0508(13) Uani 1 1 d D U . . .
H106 H 0.501103 0.065706 0.342834 0.061 Uiso 1 1 calc R U . C 2
C108 C 0.4738(6) 0.02304(13) 0.3578(5) 0.110(3) Uani 1 1 d . . . . .
H10M H 0.422412 0.012483 0.375820 0.165 Uiso 1 1 calc R U . . .
H10N H 0.524727 0.016955 0.391054 0.165 Uiso 1 1 calc R U . . .
H10O H 0.484504 0.019997 0.296168 0.165 Uiso 1 1 calc R U . . .
C109 C 0.9364(3) 0.11898(8) 0.6227(2) 0.0319(10) Uani 1 1 d . . . . .
H10P H 0.997249 0.120550 0.601849 0.038 Uiso 1 1 calc R U . . .
H10Q H 0.928466 0.100569 0.649250 0.038 Uiso 1 1 calc R U . . .
C137 C 0.6630(9) -0.0122(4) -0.0320(8) 0.122(7) Uani 0.5 1 d . . P . .
H13D H 0.725693 -0.008195 -0.029678 0.183 Uiso 0.5 1 calc R U P . .
H13E H 0.654148 -0.031424 -0.049226 0.183 Uiso 0.5 1 calc R U P . .
H13F H 0.637251 -0.009135 0.025144 0.183 Uiso 0.5 1 calc R U P . .
C138 C 0.6205(8) 0.0064(3) -0.0960(8) 0.091(5) Uani 0.5 1 d . . P . .
H13G H 0.663613 0.010140 -0.142135 0.109 Uiso 0.5 1 calc R U P . .
H13H H 0.572002 -0.004006 -0.122806 0.109 Uiso 0.5 1 calc R U P . .
C139 C 0.5855(8) 0.0330(4) -0.0680(7) 0.110(7) Uani 0.5 1 d . . P . .
H13I H 0.634792 0.043748 -0.043975 0.132 Uiso 0.5 1 calc R U P . .
H13J H 0.544998 0.029298 -0.019593 0.132 Uiso 0.5 1 calc R U P . .
C140 C 0.5386(8) 0.0514(3) -0.1302(7) 0.094(5) Uani 0.5 1 d . . P . .
H14A H 0.580627 0.057152 -0.175299 0.113 Uiso 0.5 1 calc R U P . .
H14B H 0.492707 0.040377 -0.159042 0.113 Uiso 0.5 1 calc R U P . .
C141 C 0.4967(9) 0.0769(3) -0.0948(7) 0.100(5) Uani 0.5 1 d . . P . .
H14C H 0.456152 0.071838 -0.048469 0.150 Uiso 0.5 1 calc R U P . .
H14D H 0.464632 0.086373 -0.140860 0.150 Uiso 0.5 1 calc R U P . .
H14E H 0.541744 0.089227 -0.071737 0.150 Uiso 0.5 1 calc R U P . .
N1 N 0.9141(2) 0.14139(6) 0.00679(16) 0.0226(7) Uani 1 1 d . . . . .
N2 N 1.0162(2) 0.14856(7) -0.10315(18) 0.0328(8) Uani 1 1 d . . . . .
N3 N 1.06571(18) 0.16953(6) 0.38676(16) 0.0174(6) Uani 1 1 d . . . . .
N4 N 1.0970(2) 0.21530(6) 0.36199(17) 0.0218(7) Uani 1 1 d . . . . .
N5 N 0.9243(2) 0.05908(6) 0.27634(16) 0.0248(8) Uani 1 1 d . . . . .
N6 N 0.91499(19) 0.06921(6) 0.42765(16) 0.0184(6) Uani 1 1 d . . . . .
N7 N 0.62287(19) 0.12760(6) 0.36931(17) 0.0197(7) Uani 1 1 d . . . . .
N8 N 0.5022(2) 0.10864(6) 0.43877(18) 0.0248(7) Uani 1 1 d . . . . .
O1 O 0.96061(16) 0.15013(5) 0.14625(13) 0.0209(6) Uani 1 1 d . . . . .
O2 O 0.82237(17) 0.14038(5) 0.12353(14) 0.0249(6) Uani 1 1 d . . . . .
O3 O 0.84904(17) 0.19203(5) 0.23425(15) 0.0283(6) Uani 1 1 d . . . . .
O4 O 0.92318(15) 0.15486(4) 0.38050(13) 0.0157(5) Uani 1 1 d . . . . .
O5 O 1.02543(15) 0.12599(5) 0.42559(13) 0.0181(5) Uani 1 1 d . . . . .
O6 O 0.90232(16) 0.10642(4) 0.28634(13) 0.0183(5) Uani 1 1 d . . . . .
O7 O 0.9193(2) 0.08637(5) 0.15768(14) 0.0337(7) Uani 1 1 d . . . . .
O8 O 0.75641(15) 0.11066(5) 0.40680(14) 0.0200(5) Uani 1 1 d . . . . .
O9 O 0.74545(16) 0.14540(5) 0.31067(14) 0.0209(6) Uani 1 1 d . . . . .
O10 O 0.87501(16) 0.12288(5) 0.55161(13) 0.0231(6) Uani 1 1 d . . . . .
V1 V 0.86741(4) 0.14781(2) 0.25125(3) 0.01764(15) Uani 1 1 d . . . . .
V2 V 0.89245(4) 0.11187(2) 0.41810(3) 0.01547(14) Uani 1 1 d . . . . .
C135 C 0.8271(7) 0.1510(2) 0.6642(5) 0.0424(18) Uani 0.471(8) 1 d . U P D -1
H13K H 0.782367 0.140180 0.695700 0.051 Uiso 0.471(8) 1 calc R U P D -1
H13L H 0.819893 0.170738 0.678473 0.051 Uiso 0.471(8) 1 calc R U P D -1
C136 C 0.8754(7) 0.16292(18) 0.6401(5) 0.0426(18) Uani 0.529(8) 1 d . U P D 2
H13M H 0.918790 0.175158 0.612256 0.051 Uiso 0.529(8) 1 calc R U P D 2
H13N H 0.837317 0.174057 0.678182 0.051 Uiso 0.529(8) 1 calc R U P D 2
C110 C 0.9167(4) 0.14123(11) 0.6866(3) 0.0519(14) Uani 1 1 d . . . . .
H11P H 0.918488 0.133913 0.746215 0.062 Uiso 0.471(8) 1 calc R U P D -1
H11R H 0.959407 0.156484 0.681577 0.062 Uiso 0.471(8) 1 calc R U P D -1
H11S H 0.877643 0.134184 0.732405 0.062 Uiso 0.529(8) 1 calc R U P D 2
H11T H 0.971239 0.147933 0.713745 0.062 Uiso 0.529(8) 1 calc R U P D 2
C112 C 0.8199(3) 0.14642(9) 0.5703(2) 0.0356(11) Uani 1 1 d . . . . .
H12P H 0.758685 0.142543 0.553846 0.043 Uiso 0.471(8) 1 calc R U P D -1
H12R H 0.840152 0.162886 0.538185 0.043 Uiso 0.471(8) 1 calc R U P D -1
H12S H 0.762942 0.140542 0.594133 0.043 Uiso 0.529(8) 1 calc R U P D 2
H12T H 0.809864 0.157703 0.517918 0.043 Uiso 0.529(8) 1 calc R U P D 2
C95 C 0.4698(6) 0.1007(4) 0.1709(14) 0.065(4) Uani 0.63(4) 1 d D U P E -1
H95A H 0.429764 0.100484 0.220244 0.097 Uiso 0.317(18) 1 calc R U P E -1
H95B H 0.442609 0.110562 0.122682 0.097 Uiso 0.317(18) 1 calc R U P E -1
H95C H 0.482788 0.081706 0.153400 0.097 Uiso 0.317(18) 1 calc R U P E -1
H95D H 0.473676 0.094684 0.110640 0.097 Uiso 0.317(18) 1 calc R U P E -1
H95E H 0.460832 0.084606 0.208203 0.097 Uiso 0.317(18) 1 calc R U P E -1
H95F H 0.420653 0.113462 0.177484 0.097 Uiso 0.317(18) 1 calc R U P E -1
C95A C 0.4709(10) 0.1094(7) 0.1457(15) 0.064(4) Uani 0.37(4) 1 d D U P E 2
H95G H 0.421610 0.107970 0.185713 0.096 Uiso 0.183(18) 1 calc R U P E 2
H95H H 0.460114 0.124525 0.104854 0.096 Uiso 0.183(18) 1 calc R U P E 2
H95I H 0.477348 0.092085 0.113877 0.096 Uiso 0.183(18) 1 calc R U P E 2
H95J H 0.484438 0.108417 0.083916 0.096 Uiso 0.183(18) 1 calc R U P E 2
H95K H 0.445934 0.091862 0.164775 0.096 Uiso 0.183(18) 1 calc R U P E 2
H95L H 0.428700 0.124302 0.155753 0.096 Uiso 0.183(18) 1 calc R U P E 2
C107 C 0.3834(11) 0.0680(5) 0.3239(15) 0.078(4) Uani 0.48(3) 1 d D U P F -1
H10J H 0.387442 0.063050 0.262680 0.116 Uiso 0.238(15) 1 calc R U P F -1
H10K H 0.327121 0.061879 0.346918 0.116 Uiso 0.238(15) 1 calc R U P F -1
H10L H 0.388322 0.088084 0.330050 0.116 Uiso 0.238(15) 1 calc R U P F -1
H10R H 0.347815 0.078959 0.363752 0.116 Uiso 0.238(15) 1 calc R U P F -1
H10S H 0.408136 0.080130 0.279514 0.116 Uiso 0.238(15) 1 calc R U P F -1
H10T H 0.346934 0.053925 0.296382 0.116 Uiso 0.238(15) 1 calc R U P F -1
C777 C 0.3653(7) 0.0572(6) 0.3367(15) 0.078(4) Uani 0.52(3) 1 d D U P F 2
H77A H 0.365924 0.052582 0.275162 0.116 Uiso 0.262(15) 1 calc R U P F 2
H77B H 0.325207 0.044843 0.367158 0.116 Uiso 0.262(15) 1 calc R U P F 2
H77C H 0.345918 0.076356 0.344074 0.116 Uiso 0.262(15) 1 calc R U P F 2
H77D H 0.325442 0.063272 0.382434 0.116 Uiso 0.262(15) 1 calc R U P F 2
H77E H 0.366159 0.071010 0.290438 0.116 Uiso 0.262(15) 1 calc R U P F 2
H77F H 0.345448 0.039498 0.313522 0.116 Uiso 0.262(15) 1 calc R U P F 2
C26 C 1.2463(5) 0.1053(2) -0.0481(4) 0.080(3) Uani 0.83(2) 1 d D U P G -1
H26A H 1.244477 0.085208 -0.040138 0.121 Uiso 0.413(10) 1 calc R U P G -1
H26B H 1.303371 0.110584 -0.071339 0.121 Uiso 0.413(10) 1 calc R U P G -1
H26C H 1.237016 0.114412 0.007512 0.121 Uiso 0.413(10) 1 calc R U P G -1
H26D H 1.278766 0.121595 -0.029172 0.121 Uiso 0.413(10) 1 calc R U P G -1
H26E H 1.219872 0.096218 0.002029 0.121 Uiso 0.413(10) 1 calc R U P G -1
H26F H 1.286227 0.092391 -0.076822 0.121 Uiso 0.413(10) 1 calc R U P G -1
C26A C 1.230(2) 0.0905(7) -0.074(3) 0.081(4) Uani 0.17(2) 1 d D U P G 2
H26G H 1.198607 0.072923 -0.080555 0.121 Uiso 0.087(10) 1 calc R U P G 2
H26H H 1.285669 0.089558 -0.103882 0.121 Uiso 0.087(10) 1 calc R U P G 2
H26I H 1.239817 0.093948 -0.012093 0.121 Uiso 0.087(10) 1 calc R U P G 2
H26J H 1.284122 0.098029 -0.050465 0.121 Uiso 0.087(10) 1 calc R U P G 2
H26K H 1.197060 0.081395 -0.027138 0.121 Uiso 0.087(10) 1 calc R U P G 2
H26L H 1.242912 0.077005 -0.118927 0.121 Uiso 0.087(10) 1 calc R U P G 2

loop_
_atom_site_aniso_label
_atom_site_aniso_U_11
_atom_site_aniso_U_22
_atom_site_aniso_U_33
_atom_site_aniso_U_23
_atom_site_aniso_U_13
_atom_site_aniso_U_12
C1 0.025(2) 0.0171(17) 0.0151(14) 0.0027(13) 0.0028(16) 0.0061(15)
C2 0.040(3) 0.031(2) 0.0164(15) 0.0019(16) -0.0064(16) 0.0032(19)
C3 0.068(4) 0.036(2) 0.0196(16) -0.0003(17) -0.012(2) -0.002(2)
C4 0.110(5) 0.039(3) 0.044(3) 0.001(2) -0.045(3) -0.009(3)
C5 0.100(5) 0.064(4) 0.069(3) 0.002(3) -0.057(4) -0.015(4)
C6 0.071(4) 0.050(3) 0.063(3) 0.005(3) -0.037(3) -0.001(3)
C7 0.047(3) 0.038(2) 0.0285(18) 0.0022(18) -0.013(2) -0.001(2)
C8 0.080(4) 0.027(2) 0.0250(18) -0.0042(17) -0.008(2) 0.008(2)
C9 0.104(5) 0.029(2) 0.032(2) 0.0015(19) -0.015(3) -0.003(3)
C10 0.132(6) 0.040(3) 0.038(2) -0.007(2) 0.006(3) 0.023(3)
C11 0.050(3) 0.035(2) 0.048(2) 0.000(2) -0.017(2) 0.012(2)
C12 0.070(4) 0.071(4) 0.059(3) -0.001(3) -0.005(3) 0.030(3)
C13 0.063(4) 0.046(3) 0.069(3) 0.015(3) -0.021(3) 0.007(3)
C14 0.032(2) 0.0245(19) 0.0188(15) -0.0007(14) 0.0047(16) 0.0038(17)
C15 0.045(3) 0.047(3) 0.0175(16) -0.0007(17) 0.0148(18) 0.000(2)
C16 0.044(3) 0.044(3) 0.0247(17) -0.0034(18) 0.0141(19) -0.007(2)
C17 0.051(3) 0.059(3) 0.037(2) -0.002(2) 0.012(2) -0.010(3)
C18 0.043(3) 0.083(4) 0.040(2) 0.006(3) 0.009(2) -0.011(3)
C19 0.051(4) 0.099(5) 0.032(2) 0.014(3) 0.018(2) 0.016(3)
C20 0.058(3) 0.060(3) 0.0274(19) 0.009(2) 0.020(2) 0.012(3)
C21 0.051(3) 0.034(2) 0.042(2) -0.0053(19) 0.019(2) -0.004(2)
C22 0.074(4) 0.043(3) 0.050(3) -0.012(2) 0.027(3) -0.005(3)
C23 0.062(4) 0.040(3) 0.051(3) 0.005(2) 0.021(3) 0.000(2)
C24 0.073(4) 0.073(4) 0.045(2) 0.019(3) 0.033(3) 0.035(3)
C25 0.130(6) 0.071(4) 0.056(3) 0.007(3) 0.052(4) 0.021(4)
C27 0.050(3) 0.046(3) 0.046(2) 0.012(2) 0.020(2) 0.024(2)
C28 0.084(5) 0.040(3) 0.086(4) 0.012(3) 0.009(4) 0.025(3)
C29 0.083(4) 0.032(3) 0.056(3) 0.007(2) 0.008(3) -0.002(3)
C30 0.050(3) 0.030(2) 0.0270(18) 0.0051(17) 0.0044(19) -0.004(2)
C31 0.019(2) 0.0195(18) 0.0107(13) -0.0048(13) 0.0040(14) -0.0016(15)
C32 0.015(2) 0.0192(18) 0.0227(15) 0.0005(14) 0.0027(15) -0.0014(14)
C33 0.021(2) 0.0257(19) 0.0223(15) -0.0009(15) 0.0040(16) -0.0009(16)
C34 0.023(3) 0.039(2) 0.0303(18) -0.0048(17) 0.0082(17) 0.0041(18)
C35 0.013(2) 0.052(3) 0.0361(19) -0.0010(19) -0.0011(18) 0.0022(18)
C36 0.021(3) 0.048(3) 0.0255(17) -0.0006(17) -0.0024(16) -0.0012(19)
C37 0.021(2) 0.026(2) 0.0227(15) -0.0009(15) 0.0033(16) -0.0040(16)
C38 0.027(2) 0.036(2) 0.0223(16) -0.0082(16) 0.0042(16) 0.0086(18)
C39 0.042(3) 0.058(3) 0.0232(17) -0.0026(19) 0.0071(18) 0.009(2)
C40 0.036(3) 0.047(3) 0.037(2) -0.017(2) 0.000(2) 0.004(2)
C41 0.023(2) 0.040(2) 0.0194(15) -0.0030(16) 0.0020(15) -0.0012(18)
C42 0.041(3) 0.043(3) 0.0326(19) -0.0121(19) 0.0054(19) -0.009(2)
C43 0.041(3) 0.048(3) 0.0229(17) -0.0027(18) 0.0072(18) -0.002(2)
C44 0.022(2) 0.0200(18) 0.0155(14) 0.0008(14) 0.0030(14) -0.0004(15)
C45 0.023(2) 0.0226(19) 0.0233(15) 0.0009(15) -0.0016(16) -0.0077(16)
C46 0.030(2) 0.024(2) 0.0263(16) 0.0003(15) 0.0011(17) -0.0036(17)
C47 0.036(3) 0.027(2) 0.0348(19) -0.0040(17) -0.0042(19) 0.0027(18)
C48 0.042(3) 0.026(2) 0.040(2) 0.0091(18) -0.010(2) -0.0036(19)
C49 0.041(3) 0.036(2) 0.0263(17) 0.0118(17) -0.0022(18) -0.007(2)
C50 0.023(2) 0.032(2) 0.0252(16) 0.0042(16) -0.0052(16) -0.0101(17)
C51 0.038(3) 0.027(2) 0.0311(18) 0.0003(16) 0.0089(18) 0.0019(18)
C52 0.079(4) 0.040(3) 0.0290(19) -0.0041(19) 0.012(2) -0.002(3)
C53 0.043(3) 0.053(3) 0.052(3) -0.004(2) 0.023(2) -0.003(2)
C54 0.029(3) 0.042(2) 0.0281(18) 0.0039(17) 0.0049(18) -0.0042(19)
C55 0.144(7) 0.107(5) 0.035(3) 0.004(3) 0.028(3) 0.053(5)
C56 0.051(4) 0.090(5) 0.092(4) -0.040(4) 0.010(3) -0.002(3)
C57 0.037(2) 0.0172(18) 0.0164(14) 0.0026(14) 0.0022(16) 0.0013(16)
C58 0.063(3) 0.0128(17) 0.0142(14) 0.0025(14) -0.0014(17) 0.0020(19)
C59 0.069(3) 0.022(2) 0.0220(17) 0.0011(16) 0.000(2) -0.006(2)
C60 0.073(4) 0.025(2) 0.0297(19) 0.0024(17) -0.011(2) -0.016(2)
C61 0.090(4) 0.021(2) 0.0194(17) -0.0021(16) -0.004(2) 0.005(2)
C62 0.083(4) 0.020(2) 0.0173(16) 0.0014(15) -0.002(2) 0.011(2)
C63 0.067(3) 0.0194(19) 0.0114(14) 0.0023(14) 0.0008(17) 0.010(2)
C64 0.061(4) 0.040(3) 0.044(2) -0.008(2) 0.003(2) -0.022(2)
C65 0.059(4) 0.062(4) 0.094(4) 0.003(3) 0.009(3) 0.006(3)
C66 0.082(4) 0.058(4) 0.074(4) -0.002(3) 0.018(3) -0.031(3)
C67 0.060(3) 0.027(2) 0.0194(16) -0.0038(16) 0.0068(18) 0.007(2)
C68 0.072(4) 0.038(2) 0.0242(18) -0.0040(18) 0.011(2) -0.001(2)
C69 0.065(4) 0.049(3) 0.045(2) 0.006(2) 0.009(3) 0.012(3)
C70 0.045(3) 0.0128(17) 0.0169(14) 0.0041(13) 0.0019(16) 0.0031(17)
C71 0.040(3) 0.0134(17) 0.0155(14) -0.0017(13) -0.0006(16) 0.0025(16)
C72 0.050(3) 0.0146(17) 0.0179(15) 0.0011(14) 0.0060(17) 0.0048(17)
C73 0.065(3) 0.024(2) 0.0182(16) 0.0039(15) 0.0081(19) 0.007(2)
C74 0.073(4) 0.032(2) 0.0145(15) 0.0032(16) -0.0031(19) 0.010(2)
C75 0.050(3) 0.027(2) 0.0268(17) -0.0033(17) -0.0122(19) 0.011(2)
C76 0.046(3) 0.0197(19) 0.0192(15) -0.0044(15) 0.0002(17) 0.0092(18)
C77 0.039(3) 0.026(2) 0.0279(17) 0.0057(16) 0.0101(18) -0.0013(18)
C78 0.056(4) 0.039(3) 0.088(4) -0.007(3) -0.011(3) -0.005(3)
C79 0.060(4) 0.063(3) 0.040(2) 0.004(2) 0.019(2) 0.015(3)
C80 0.035(3) 0.041(2) 0.0276(17) 0.0011(18) 0.0011(18) 0.010(2)
C81 0.062(4) 0.062(4) 0.067(3) -0.020(3) 0.021(3) 0.015(3)
C82 0.041(3) 0.047(3) 0.048(2) -0.007(2) -0.006(2) 0.007(2)
C83 0.020(2) 0.0197(18) 0.0174(14) -0.0054(14) 0.0048(15) -0.0026(15)
C84 0.016(2) 0.0237(18) 0.0222(15) 0.0055(14) 0.0072(15) -0.0002(15)
C85 0.023(2) 0.0206(18) 0.0281(17) 0.0062(15) 0.0093(16) 0.0000(16)
C86 0.042(3) 0.029(2) 0.039(2) 0.0107(18) 0.017(2) 0.0114(19)
C87 0.046(3) 0.054(3) 0.036(2) 0.026(2) 0.008(2) 0.019(2)
C88 0.037(3) 0.059(3) 0.0242(17) 0.011(2) 0.0000(18) -0.002(2)
C89 0.027(2) 0.035(2) 0.0227(16) 0.0035(16) 0.0061(17) -0.0025(18)
C90 0.037(3) 0.023(2) 0.0305(18) 0.0006(16) 0.0083(18) -0.0015(18)
C91 0.034(3) 0.032(2) 0.040(2) -0.0076(18) 0.007(2) 0.0039(19)
C92 0.044(3) 0.033(2) 0.036(2) -0.0079(18) 0.015(2) -0.006(2)
C93 0.048(3) 0.045(3) 0.0281(18) -0.0021(18) 0.0058(19) -0.010(2)
C94 0.038(3) 0.057(3) 0.058(3) -0.014(2) 0.013(2) -0.001(2)
C96 0.026(2) 0.0152(17) 0.0231(15) 0.0036(14) 0.0073(16) 0.0008(15)
C97 0.027(2) 0.026(2) 0.042(2) 0.0087(17) 0.0131(19) -0.0037(17)
C98 0.030(3) 0.037(2) 0.039(2) 0.0134(18) 0.0138(19) 0.0026(19)
C99 0.074(4) 0.049(3) 0.049(3) 0.016(2) 0.029(3) -0.005(3)
C100 0.108(5) 0.044(3) 0.081(4) 0.024(3) 0.048(4) -0.018(3)
C101 0.086(4) 0.030(3) 0.093(4) 0.007(3) 0.042(4) -0.021(3)
C102 0.039(3) 0.034(2) 0.062(3) 0.003(2) 0.021(2) -0.008(2)
C103 0.029(3) 0.042(2) 0.0260(17) 0.0071(17) 0.0071(17) 0.0042(19)
C104 0.039(3) 0.056(3) 0.037(2) 0.001(2) -0.001(2) 0.006(2)
C105 0.045(3) 0.062(3) 0.033(2) 0.008(2) 0.015(2) 0.010(2)
C106 0.046(3) 0.039(3) 0.068(3) -0.017(2) 0.022(2) -0.020(2)
C108 0.154(7) 0.057(4) 0.120(6) -0.027(4) 0.058(6) -0.007(4)
C109 0.044(3) 0.033(2) 0.0187(15) 0.0006(16) -0.0037(17) 0.0050(19)
C137 0.052(9) 0.25(2) 0.066(8) -0.008(11) -0.005(7) 0.063(11)
C138 0.038(8) 0.166(15) 0.070(8) -0.007(9) 0.006(6) 0.034(8)
C139 0.037(8) 0.25(2) 0.042(6) 0.024(9) -0.002(5) 0.043(10)
C140 0.052(9) 0.180(16) 0.050(6) -0.025(8) -0.008(6) 0.018(9)
C141 0.086(10) 0.171(16) 0.043(6) 0.005(8) 0.007(6) 0.046(10)
N1 0.031(2) 0.0217(16) 0.0153(12) 0.0007(12) 0.0014(13) 0.0012(14)
N2 0.048(2) 0.0300(18) 0.0204(14) 0.0019(13) 0.0119(15) 0.0032(16)
N3 0.0149(17) 0.0167(14) 0.0205(12) 0.0012(11) 0.0037(12) -0.0003(12)
N4 0.0239(19) 0.0201(15) 0.0216(13) 0.0009(12) 0.0034(13) -0.0049(13)
N5 0.050(2) 0.0118(14) 0.0128(12) 0.0004(11) 0.0039(13) -0.0008(14)
N6 0.0240(18) 0.0173(14) 0.0138(12) 0.0011(11) 0.0011(12) 0.0016(12)
N7 0.0184(18) 0.0191(15) 0.0216(13) 0.0047(12) 0.0059(13) 0.0012(12)
N8 0.0231(19) 0.0235(16) 0.0279(14) 0.0051(13) 0.0094(14) -0.0014(13)
O1 0.0238(16) 0.0234(13) 0.0156(10) -0.0018(10) 0.0033(11) 0.0011(11)
O2 0.0250(16) 0.0279(14) 0.0218(11) 0.0030(10) 0.0019(11) -0.0018(11)
O3 0.0352(17) 0.0225(13) 0.0272(12) 0.0024(11) 0.0095(12) 0.0056(12)
O4 0.0149(15) 0.0166(12) 0.0156(10) 0.0012(9) 0.0041(10) 0.0022(10)
O5 0.0191(14) 0.0154(12) 0.0200(10) 0.0017(9) 0.0010(10) 0.0011(10)
O6 0.0279(15) 0.0129(11) 0.0142(9) -0.0011(9) 0.0043(10) 0.0030(10)
O7 0.068(2) 0.0174(13) 0.0154(11) -0.0003(10) 0.0019(12) 0.0034(13)
O8 0.0191(14) 0.0197(13) 0.0212(10) 0.0056(10) 0.0029(10) 0.0000(11)
O9 0.0220(15) 0.0195(12) 0.0213(11) 0.0039(10) 0.0086(10) 0.0000(10)
O10 0.0253(15) 0.0274(14) 0.0166(10) -0.0014(10) 0.0023(10) 0.0054(11)
V1 0.0204(4) 0.0181(3) 0.0144(2) 0.0007(2) 0.0050(2) 0.0012(2)
V2 0.0193(4) 0.0141(3) 0.0130(2) -0.0002(2) 0.0041(2) 0.0001(2)
C135 0.062(6) 0.042(4) 0.024(3) -0.016(3) 0.006(3) 0.009(3)
C136 0.063(6) 0.040(4) 0.025(3) -0.015(3) 0.004(3) 0.009(3)
C110 0.062(4) 0.057(3) 0.036(2) -0.022(2) -0.012(2) 0.021(3)
C112 0.040(3) 0.041(2) 0.0259(17) -0.0077(17) 0.0089(18) 0.014(2)
C95 0.050(4) 0.062(10) 0.082(8) -0.028(6) 0.036(4) -0.036(4)
C95A 0.049(4) 0.061(10) 0.081(9) -0.029(7) 0.036(5) -0.036(4)
C107 0.042(6) 0.111(14) 0.079(7) -0.022(8) 0.006(6) -0.019(6)
C777 0.042(6) 0.112(14) 0.079(7) -0.022(8) 0.007(6) -0.019(6)
C26 0.102(6) 0.075(7) 0.064(5) 0.029(5) 0.015(4) 0.045(5)
C26A 0.102(6) 0.076(8) 0.065(5) 0.028(5) 0.015(4) 0.044(6)

loop_
_atom_type_symbol
_atom_type_description
_atom_type_scat_dispersion_real
_atom_type_scat_dispersion_imag
_atom_type_scat_source
C C 0.0033 0.0016 'International Tables Vol C Tables 4.2.6.8 and 6.1.1.4'
H H 0.0000 0.0000 'International Tables Vol C Tables 4.2.6.8 and 6.1.1.4'
N N 0.0061 0.0033 'International Tables Vol C Tables 4.2.6.8 and 6.1.1.4'
O O 0.0106 0.0060 'International Tables Vol C Tables 4.2.6.8 and 6.1.1.4'
V V 0.3005 0.5294 'International Tables Vol C Tables 4.2.6.8 and 6.1.1.4'

loop_
_geom_angle_atom_site_label_1
_geom_angle_atom_site_label_2
_geom_angle_atom_site_label_3
_geom_angle
_geom_angle_site_symmetry_1
_geom_angle_site_symmetry_3
_geom_angle_publ_flag
O2 C1 O1 122.0(3) . . ?
O2 C1 N1 118.2(3) . . ?
O1 C1 N1 119.8(3) . . ?
O2 C1 V1 60.05(16) . . ?
O1 C1 V1 61.96(15) . . ?
N1 C1 V1 178.2(3) . . ?
C3 C2 C7 120.8(4) . . ?
C3 C2 N1 119.1(4) . . ?
C7 C2 N1 120.0(3) . . ?
C4 C3 C2 118.5(4) . . ?
C4 C3 C8 118.7(4) . . ?
C2 C3 C8 122.7(4) . . ?
C5 C4 C3 120.8(5) . . ?
C5 C4 H4 119.6 . . ?
C3 C4 H4 119.6 . . ?
C6 C5 C4 120.5(5) . . ?
C6 C5 H5 119.8 . . ?
C4 C5 H5 119.8 . . ?
C5 C6 C7 121.2(5) . . ?
C5 C6 H6 119.4 . . ?
C7 C6 H6 119.4 . . ?
C6 C7 C2 118.3(4) . . ?
C6 C7 C11 119.1(4) . . ?
C2 C7 C11 122.7(4) . . ?
C3 C8 C9 112.2(4) . . ?
C3 C8 C10 108.4(4) . . ?
C9 C8 C10 110.8(4) . . ?
C3 C8 H8 108.4 . . ?
C9 C8 H8 108.4 . . ?
C10 C8 H8 108.4 . . ?
C8 C9 H9A 109.5 . . ?
C8 C9 H9B 109.5 . . ?
H9A C9 H9B 109.5 . . ?
C8 C9 H9C 109.5 . . ?
H9A C9 H9C 109.5 . . ?
H9B C9 H9C 109.5 . . ?
C8 C10 H10A 109.5 . . ?
C8 C10 H10B 109.5 . . ?
H10A C10 H10B 109.5 . . ?
C8 C10 H10C 109.5 . . ?
H10A C10 H10C 109.5 . . ?
H10B C10 H10C 109.5 . . ?
C7 C11 C12 110.4(4) . . ?
C7 C11 C13 112.1(4) . . ?
C12 C11 C13 108.6(4) . . ?
C7 C11 H11 108.6 . . ?
C12 C11 H11 108.6 . . ?
C13 C11 H11 108.6 . . ?
C11 C12 H12A 109.5 . . ?
C11 C12 H12B 109.5 . . ?
H12A C12 H12B 109.5 . . ?
C11 C12 H12C 109.5 . . ?
H12A C12 H12C 109.5 . . ?
H12B C12 H12C 109.5 . . ?
C11 C13 H13A 109.5 . . ?
C11 C13 H13B 109.5 . . ?
H13A C13 H13B 109.5 . . ?
C11 C13 H13C 109.5 . . ?
H13A C13 H13C 109.5 . . ?
H13B C13 H13C 109.5 . . ?
N2 C14 N1 123.6(4) . . ?
N2 C14 H14 118.2 . . ?
N1 C14 H14 118.2 . . ?
C20 C15 C16 120.7(4) . . ?
C20 C15 N2 120.9(4) . . ?
C16 C15 N2 118.3(4) . . ?
C17 C16 C15 119.2(4) . . ?
C17 C16 C21 120.0(4) . . ?
C15 C16 C21 120.7(4) . . ?
C18 C17 C16 120.5(5) . . ?
C18 C17 H17 119.7 . . ?
C16 C17 H17 119.7 . . ?
C17 C18 C19 120.2(5) . . ?
C17 C18 H18 119.9 . . ?
C19 C18 H18 119.9 . . ?
C18 C19 C20 120.9(5) . . ?
C18 C19 H19 119.5 . . ?
C20 C19 H19 119.5 . . ?
C19 C20 C15 118.4(5) . . ?
C19 C20 C24 119.5(4) . . ?
C15 C20 C24 122.1(4) . . ?
C16 C21 C22 111.9(4) . . ?
C16 C21 C23 113.2(3) . . ?
C22 C21 C23 109.9(4) . . ?
C16 C21 H21 107.2 . . ?
C22 C21 H21 107.2 . . ?
C23 C21 H21 107.2 . . ?
C21 C22 H22A 109.5 . . ?
C21 C22 H22B 109.5 . . ?
H22A C22 H22B 109.5 . . ?
C21 C22 H22C 109.5 . . ?
H22A C22 H22C 109.5 . . ?
H22B C22 H22C 109.5 . . ?
C21 C23 H23A 109.5 . . ?
C21 C23 H23B 109.5 . . ?
H23A C23 H23B 109.5 . . ?
C21 C23 H23C 109.5 . . ?
H23A C23 H23C 109.5 . . ?
H23B C23 H23C 109.5 . . ?
C20 C24 C26 111.1(6) . . ?
C20 C24 C26A 141.7(19) . . ?
C20 C24 C25 110.3(4) . . ?
C26 C24 C25 113.1(6) . . ?
C26A C24 C25 87.3(18) . . ?
C20 C24 H24 104.1 . . ?
C26A C24 H24 104.1 . . ?
C25 C24 H24 104.1 . . ?
C24 C25 H25A 109.5 . . ?
C24 C25 H25B 109.5 . . ?
H25A C25 H25B 109.5 . . ?
C24 C25 H25C 109.5 . . ?
H25A C25 H25C 109.5 . . ?
H25B C25 H25C 109.5 . . ?
O3 C27 C28 106.9(4) . . ?
O3 C27 H27A 110.3 . . ?
C28 C27 H27A 110.3 . . ?
O3 C27 H27B 110.3 . . ?
C28 C27 H27B 110.3 . . ?
H27A C27 H27B 108.6 . . ?
C29 C28 C27 105.5(4) . . ?
C29 C28 H28A 110.6 . . ?
C27 C28 H28A 110.6 . . ?
C29 C28 H28B 110.6 . . ?
C27 C28 H28B 110.6 . . ?
H28A C28 H28B 108.8 . . ?
C28 C29 C30 105.4(4) . . ?
C28 C29 H29A 110.7 . . ?
C30 C29 H29A 110.7 . . ?
C28 C29 H29B 110.7 . . ?
C30 C29 H29B 110.7 . . ?
H29A C29 H29B 108.8 . . ?
O3 C30 C29 104.8(3) . . ?
O3 C30 H30A 110.8 . . ?
C29 C30 H30A 110.8 . . ?
O3 C30 H30B 110.8 . . ?
C29 C30 H30B 110.8 . . ?
H30A C30 H30B 108.9 . . ?
O5 C31 O4 121.4(3) . . ?
O5 C31 N3 120.1(3) . . ?
O4 C31 N3 118.5(3) . . ?
O5 C31 V2 59.33(17) . . ?
O4 C31 V2 62.05(16) . . ?
N3 C31 V2 179.4(3) . . ?
C37 C32 C33 122.7(3) . . ?
C37 C32 N3 119.3(3) . . ?
C33 C32 N3 117.9(3) . . ?
C34 C33 C32 117.5(3) . . ?
C34 C33 C38 120.6(3) . . ?
C32 C33 C38 121.9(3) . . ?
C33 C34 C35 121.1(3) . . ?
C33 C34 H34 119.5 . . ?
C35 C34 H34 119.5 . . ?
C34 C35 C36 120.0(4) . . ?
C34 C35 H35 120.0 . . ?
C36 C35 H35 120.0 . . ?
C37 C36 C35 121.2(4) . . ?
C37 C36 H36 119.4 . . ?
C35 C36 H36 119.4 . . ?
C36 C37 C32 117.5(3) . . ?
C36 C37 C41 120.1(3) . . ?
C32 C37 C41 122.4(3) . . ?
C33 C38 C40 110.2(3) . . ?
C33 C38 C39 112.4(3) . . ?
C40 C38 C39 110.1(3) . . ?
C33 C38 H38 108.0 . . ?
C40 C38 H38 108.0 . . ?
C39 C38 H38 108.0 . . ?
C38 C39 H39A 109.5 . . ?
C38 C39 H39B 109.5 . . ?
H39A C39 H39B 109.5 . . ?
C38 C39 H39C 109.5 . . ?
H39A C39 H39C 109.5 . . ?
H39B C39 H39C 109.5 . . ?
C38 C40 H40A 109.5 . . ?
C38 C40 H40B 109.5 . . ?
H40A C40 H40B 109.5 . . ?
C38 C40 H40C 109.5 . . ?
H40A C40 H40C 109.5 . . ?
H40B C40 H40C 109.5 . . ?
C37 C41 C42 110.3(3) . . ?
C37 C41 C43 111.0(3) . . ?
C42 C41 C43 110.9(3) . . ?
C37 C41 H41 108.2 . . ?
C42 C41 H41 108.2 . . ?
C43 C41 H41 108.2 . . ?
C41 C42 H42A 109.5 . . ?
C41 C42 H42B 109.5 . . ?
H42A C42 H42B 109.5 . . ?
C41 C42 H42C 109.5 . . ?
H42A C42 H42C 109.5 . . ?
H42B C42 H42C 109.5 . . ?
C41 C43 H43A 109.5 . . ?
C41 C43 H43B 109.5 . . ?
H43A C43 H43B 109.5 . . ?
C41 C43 H43C 109.5 . . ?
H43A C43 H43C 109.5 . . ?
H43B C43 H43C 109.5 . . ?
N4 C44 N3 119.6(3) . . ?
N4 C44 H44 120.2 . . ?
N3 C44 H44 120.2 . . ?
C46 C45 C50 121.3(3) . . ?
C46 C45 N4 122.0(3) . . ?
C50 C45 N4 116.6(3) . . ?
C47 C46 C45 117.8(3) . . ?
C47 C46 C51 119.7(3) . . ?
C45 C46 C51 122.5(3) . . ?
C48 C47 C46 120.8(4) . . ?
C48 C47 H47 119.6 . . ?
C46 C47 H47 119.6 . . ?
C47 C48 C49 120.4(4) . . ?
C47 C48 H48 119.8 . . ?
C49 C48 H48 119.8 . . ?
C50 C49 C48 120.8(3) . . ?
C50 C49 H49 119.6 . . ?
C48 C49 H49 119.6 . . ?
C49 C50 C45 118.7(3) . . ?
C49 C50 C54 122.3(3) . . ?
C45 C50 C54 118.9(3) . . ?
C53 C51 C46 111.3(3) . . ?
C53 C51 C52 111.2(3) . . ?
C46 C51 C52 111.8(3) . . ?
C53 C51 H51 107.4 . . ?
C46 C51 H51 107.4 . . ?
C52 C51 H51 107.4 . . ?
C51 C52 H52A 109.5 . . ?
C51 C52 H52B 109.5 . . ?
H52A C52 H52B 109.5 . . ?
C51 C52 H52C 109.5 . . ?
H52A C52 H52C 109.5 . . ?
H52B C52 H52C 109.5 . . ?
C51 C53 H53A 109.5 . . ?
C51 C53 H53B 109.5 . . ?
H53A C53 H53B 109.5 . . ?
C51 C53 H53C 109.5 . . ?
H53A C53 H53C 109.5 . . ?
H53B C53 H53C 109.5 . . ?
C55 C54 C56 112.6(5) . . ?
C55 C54 C50 114.1(4) . . ?
C56 C54 C50 111.5(4) . . ?
C55 C54 H54 106.0 . . ?
C56 C54 H54 106.0 . . ?
C50 C54 H54 106.0 . . ?
C54 C55 H55A 109.5 . . ?
C54 C55 H55B 109.5 . . ?
H55A C55 H55B 109.5 . . ?
C54 C55 H55C 109.5 . . ?
H55A C55 H55C 109.5 . . ?
H55B C55 H55C 109.5 . . ?
C54 C56 H56A 109.5 . . ?
C54 C56 H56B 109.5 . . ?
H56A C56 H56B 109.5 . . ?
C54 C56 H56C 109.5 . . ?
H56A C56 H56C 109.5 . . ?
H56B C56 H56C 109.5 . . ?
O7 C57 O6 126.2(3) . . ?
O7 C57 N5 116.9(3) . . ?
O6 C57 N5 116.9(3) . . ?
C59 C58 C63 123.2(3) . . ?
C59 C58 N5 117.5(3) . . ?
C63 C58 N5 119.2(4) . . ?
C58 C59 C60 117.3(4) . . ?
C58 C59 C64 121.9(3) . . ?
C60 C59 C64 120.8(4) . . ?
C61 C60 C59 120.7(4) . . ?
C61 C60 H60 119.6 . . ?
C59 C60 H60 119.6 . . ?
C62 C61 C60 120.9(4) . . ?
C62 C61 H61 119.6 . . ?
C60 C61 H61 119.6 . . ?
C61 C62 C63 121.5(4) . . ?
C61 C62 H62 119.2 . . ?
C63 C62 H62 119.2 . . ?
C62 C63 C58 116.3(4) . . ?
C62 C63 C67 119.5(4) . . ?
C58 C63 C67 124.3(3) . . ?
C65 C64 C59 111.1(4) . . ?
C65 C64 C66 111.9(5) . . ?
C59 C64 C66 112.2(4) . . ?
C65 C64 H64 107.1 . . ?
C59 C64 H64 107.1 . . ?
C66 C64 H64 107.1 . . ?
C64 C65 H65A 109.5 . . ?
C64 C65 H65B 109.5 . . ?
H65A C65 H65B 109.5 . . ?
C64 C65 H65C 109.5 . . ?
H65A C65 H65C 109.5 . . ?
H65B C65 H65C 109.5 . . ?
C64 C66 H66A 109.5 . . ?
C64 C66 H66B 109.5 . . ?
H66A C66 H66B 109.5 . . ?
C64 C66 H66C 109.5 . . ?
H66A C66 H66C 109.5 . . ?
H66B C66 H66C 109.5 . . ?
C63 C67 C69 111.5(4) . . ?
C63 C67 C68 110.8(3) . . ?
C69 C67 C68 110.0(3) . . ?
C63 C67 H67 108.1 . . ?
C69 C67 H67 108.1 . . ?
C68 C67 H67 108.1 . . ?
C67 C68 H68A 109.5 . . ?
C67 C68 H68B 109.5 . . ?
H68A C68 H68B 109.5 . . ?
C67 C68 H68C 109.5 . . ?
H68A C68 H68C 109.5 . . ?
H68B C68 H68C 109.5 . . ?
C67 C69 H69A 109.5 . . ?
C67 C69 H69B 109.5 . . ?
H69A C69 H69B 109.5 . . ?
C67 C69 H69C 109.5 . . ?
H69A C69 H69C 109.5 . . ?
H69B C69 H69C 109.5 . . ?
N6 C70 N5 127.4(3) . . ?
N6 C70 H70 116.3 . . ?
N5 C70 H70 116.3 . . ?
C76 C71 C72 121.9(3) . . ?
C76 C71 N6 118.8(3) . . ?
C72 C71 N6 119.1(4) . . ?
C73 C72 C71 117.5(4) . . ?
C73 C72 C77 120.4(3) . . ?
C71 C72 C77 122.1(3) . . ?
C74 C73 C72 121.7(4) . . ?
C74 C73 H73 119.2 . . ?
C72 C73 H73 119.2 . . ?
C73 C74 C75 120.5(4) . . ?
C73 C74 H74 119.8 . . ?
C75 C74 H74 119.8 . . ?
C74 C75 C76 120.2(4) . . ?
C74 C75 H75 119.9 . . ?
C76 C75 H75 119.9 . . ?
C71 C76 C75 118.1(4) . . ?
C71 C76 C80 124.3(3) . . ?
C75 C76 C80 117.6(4) . . ?
C78 C77 C72 111.5(4) . . ?
C78 C77 C79 111.0(4) . . ?
C72 C77 C79 112.3(3) . . ?
C78 C77 H77 107.3 . . ?
C72 C77 H77 107.3 . . ?
C79 C77 H77 107.3 . . ?
C77 C78 H78A 109.5 . . ?
C77 C78 H78B 109.5 . . ?
H78A C78 H78B 109.5 . . ?
C77 C78 H78C 109.5 . . ?
H78A C78 H78C 109.5 . . ?
H78B C78 H78C 109.5 . . ?
C77 C79 H79A 109.5 . . ?
C77 C79 H79B 109.5 . . ?
H79A C79 H79B 109.5 . . ?
C77 C79 H79C 109.5 . . ?
H79A C79 H79C 109.5 . . ?
H79B C79 H79C 109.5 . . ?
C81 C80 C82 110.7(4) . . ?
C81 C80 C76 109.0(4) . . ?
C82 C80 C76 113.1(3) . . ?
C81 C80 H80 108.0 . . ?
C82 C80 H80 108.0 . . ?
C76 C80 H80 108.0 . . ?
C80 C81 H81A 109.5 . . ?
C80 C81 H81B 109.5 . . ?
H81A C81 H81B 109.5 . . ?
C80 C81 H81C 109.5 . . ?
H81A C81 H81C 109.5 . . ?
H81B C81 H81C 109.5 . . ?
C80 C82 H82A 109.5 . . ?
C80 C82 H82B 109.5 . . ?
H82A C82 H82B 109.5 . . ?
C80 C82 H82C 109.5 . . ?
H82A C82 H82C 109.5 . . ?
H82B C82 H82C 109.5 . . ?
O8 C83 O9 126.8(3) . . ?
O8 C83 N7 117.8(3) . . ?
O9 C83 N7 115.3(3) . . ?
C89 C84 C85 121.6(3) . . ?
C89 C84 N7 119.7(3) . . ?
C85 C84 N7 118.7(3) . . ?
C86 C85 C84 118.1(4) . . ?
C86 C85 C90 120.2(3) . . ?
C84 C85 C90 121.7(3) . . ?
C87 C86 C85 120.6(4) . . ?
C87 C86 H86 119.7 . . ?
C85 C86 H86 119.7 . . ?
C88 C87 C86 120.8(4) . . ?
C88 C87 H87 119.6 . . ?
C86 C87 H87 119.6 . . ?
C87 C88 C89 121.6(4) . . ?
C87 C88 H88 119.2 . . ?
C89 C88 H88 119.2 . . ?
C88 C89 C84 117.2(4) . . ?
C88 C89 C93 120.3(4) . . ?
C84 C89 C93 122.5(3) . . ?
C85 C90 C91 111.9(3) . . ?
C85 C90 C92 112.3(3) . . ?
C91 C90 C92 109.3(3) . . ?
C85 C90 H90 107.7 . . ?
C91 C90 H90 107.7 . . ?
C92 C90 H90 107.7 . . ?
C90 C91 H91A 109.5 . . ?
C90 C91 H91B 109.5 . . ?
H91A C91 H91B 109.5 . . ?
C90 C91 H91C 109.5 . . ?
H91A C91 H91C 109.5 . . ?
H91B C91 H91C 109.5 . . ?
C90 C92 H92A 109.5 . . ?
C90 C92 H92B 109.5 . . ?
H92A C92 H92B 109.5 . . ?
C90 C92 H92C 109.5 . . ?
H92A C92 H92C 109.5 . . ?
H92B C92 H92C 109.5 . . ?
C94 C93 C89 112.4(3) . . ?
C94 C93 C95 114.0(8) . . ?
C89 C93 C95 114.3(7) . . ?
C94 C93 C95A 101.5(10) . . ?
C89 C93 C95A 106.6(13) . . ?
C94 C93 H93 111.9 . . ?
C89 C93 H93 111.9 . . ?
C95A C93 H93 111.9 . . ?
C93 C94 H94A 109.5 . . ?
C93 C94 H94B 109.5 . . ?
H94A C94 H94B 109.5 . . ?
C93 C94 H94C 109.5 . . ?
H94A C94 H94C 109.5 . . ?
H94B C94 H94C 109.5 . . ?
N8 C96 N7 122.5(3) . . ?
N8 C96 H96 118.7 . . ?
N7 C96 H96 118.7 . . ?
C98 C97 C102 122.0(3) . . ?
C98 C97 N8 118.1(3) . . ?
C102 C97 N8 119.8(3) . . ?
C99 C98 C97 118.0(4) . . ?
C99 C98 C103 121.0(4) . . ?
C97 C98 C103 121.0(3) . . ?
C100 C99 C98 120.6(4) . . ?
C100 C99 H99 119.7 . . ?
C98 C99 H99 119.7 . . ?
C99 C100 C101 120.9(4) . . ?
C99 C100 H100 119.5 . . ?
C101 C100 H100 119.5 . . ?
C100 C101 C102 121.1(5) . . ?
C100 C101 H101 119.5 . . ?
C102 C101 H101 119.5 . . ?
C101 C102 C97 117.3(4) . . ?
C101 C102 C106 120.9(4) . . ?
C97 C102 C106 121.7(4) . . ?
C98 C103 C104 111.7(4) . . ?
C98 C103 C105 113.0(3) . . ?
C104 C103 C105 110.1(3) . . ?
C98 C103 H103 107.2 . . ?
C104 C103 H103 107.2 . . ?
C105 C103 H103 107.2 . . ?
C103 C104 H10D 109.5 . . ?
C103 C104 H10E 109.5 . . ?
H10D C104 H10E 109.5 . . ?
C103 C104 H10F 109.5 . . ?
H10D C104 H10F 109.5 . . ?
H10E C104 H10F 109.5 . . ?
C103 C105 H10G 109.5 . . ?
C103 C105 H10H 109.5 . . ?
H10G C105 H10H 109.5 . . ?
C103 C105 H10I 109.5 . . ?
H10G C105 H10I 109.5 . . ?
H10H C105 H10I 109.5 . . ?
C102 C106 C108 113.5(5) . . ?
C102 C106 C777 107.0(10) . . ?
C108 C106 C777 100.7(12) . . ?
C102 C106 C107 110.3(11) . . ?
C108 C106 C107 117.8(12) . . ?
C102 C106 H106 111.7 . . ?
C108 C106 H106 111.7 . . ?
C777 C106 H106 111.7 . . ?
C106 C108 H10M 109.5 . . ?
C106 C108 H10N 109.5 . . ?
H10M C108 H10N 109.5 . . ?
C106 C108 H10O 109.5 . . ?
H10M C108 H10O 109.5 . . ?
H10N C108 H10O 109.5 . . ?
O10 C109 C110 106.0(3) . . ?
O10 C109 H10P 110.5 . . ?
C110 C109 H10P 110.5 . . ?
O10 C109 H10Q 110.5 . . ?
C110 C109 H10Q 110.5 . . ?
H10P C109 H10Q 108.7 . . ?
C138 C137 H13D 109.5 . . ?
C138 C137 H13E 109.5 . . ?
H13D C137 H13E 109.5 . . ?
C138 C137 H13F 109.5 . . ?
H13D C137 H13F 109.5 . . ?
H13E C137 H13F 109.5 . . ?
C139 C138 C137 119.8(12) . . ?
C139 C138 H13G 107.4 . . ?
C137 C138 H13G 107.4 . . ?
C139 C138 H13H 107.4 . . ?
C137 C138 H13H 107.4 . . ?
H13G C138 H13H 106.9 . . ?
C138 C139 C140 120.7(11) . . ?
C138 C139 H13I 107.1 . . ?
C140 C139 H13I 107.1 . . ?
C138 C139 H13J 107.1 . . ?
C140 C139 H13J 107.1 . . ?
H13I C139 H13J 106.8 . . ?
C141 C140 C139 117.5(11) . . ?
C141 C140 H14A 107.9 . . ?
C139 C140 H14A 107.9 . . ?
C141 C140 H14B 107.9 . . ?
C139 C140 H14B 107.9 . . ?
H14A C140 H14B 107.2 . . ?
C140 C141 H14C 109.5 . . ?
C140 C141 H14D 109.5 . . ?
H14C C141 H14D 109.5 . . ?
C140 C141 H14E 109.5 . . ?
H14C C141 H14E 109.5 . . ?
H14D C141 H14E 109.5 . . ?
C14 N1 C1 117.6(3) . . ?
C14 N1 C2 122.2(3) . . ?
C1 N1 C2 120.0(3) . . ?
C14 N2 C15 115.0(4) . . ?
C31 N3 C44 120.1(3) . . ?
C31 N3 C32 119.9(3) . . ?
C44 N3 C32 120.0(3) . . ?
C44 N4 C45 118.7(3) . . ?
C70 N5 C57 128.8(3) . . ?
C70 N5 C58 115.1(3) . . ?
C57 N5 C58 116.0(3) . . ?
C70 N6 C71 114.1(3) . . ?
C70 N6 V2 125.3(2) . . ?
C71 N6 V2 119.6(2) . . ?
C96 N7 C83 119.0(3) . . ?
C96 N7 C84 120.7(3) . . ?
C83 N7 C84 120.1(3) . . ?
C96 N8 C97 115.9(3) . . ?
C1 O1 V1 87.20(17) . . ?
C1 O2 V1 89.2(2) . . ?
C30 O3 C27 108.4(3) . . ?
C30 O3 V1 124.2(2) . . ?
C27 O3 V1 122.1(2) . . ?
C31 O4 V1 121.54(17) . . ?
C31 O4 V2 86.93(18) . . ?
V1 O4 V2 90.61(9) . . ?
C31 O5 V2 90.8(2) . . ?
C57 O6 V2 135.2(2) . . ?
C57 O6 V1 127.9(2) . . ?
V2 O6 V1 96.45(8) . . ?
C83 O8 V2 122.7(2) . . ?
C83 O9 V1 130.7(2) . . ?
C112 O10 C109 109.1(3) . . ?
C112 O10 V2 117.4(2) . . ?
C109 O10 V2 127.7(2) . . ?
O9 V1 O2 96.34(10) . . ?
O9 V1 O6 93.40(9) . . ?
O2 V1 O6 99.10(9) . . ?
O9 V1 O1 157.55(10) . . ?
O2 V1 O1 61.60(9) . . ?
O6 V1 O1 94.26(8) . . ?
O9 V1 O3 89.58(9) . . ?
O2 V1 O3 90.70(10) . . ?
O6 V1 O3 169.36(10) . . ?
O1 V1 O3 86.75(9) . . ?
O9 V1 O4 87.43(9) . . ?
O2 V1 O4 176.07(9) . . ?
O6 V1 O4 79.53(8) . . ?
O1 V1 O4 114.72(9) . . ?
O3 V1 O4 90.42(9) . . ?
O9 V1 C1 127.06(12) . . ?
O2 V1 C1 30.78(11) . . ?
O6 V1 C1 97.17(9) . . ?
O1 V1 C1 30.84(10) . . ?
O3 V1 C1 89.13(10) . . ?
O4 V1 C1 145.50(11) . . ?
O6 V2 O8 89.25(9) . . ?
O6 V2 N6 86.07(9) . . ?
O8 V2 N6 98.16(11) . . ?
O6 V2 O10 172.36(9) . . ?
O8 V2 O10 87.90(9) . . ?
N6 V2 O10 101.34(9) . . ?
O6 V2 O5 91.39(9) . . ?
O8 V2 O5 163.01(9) . . ?
N6 V2 O5 98.82(10) . . ?
O10 V2 O5 89.28(9) . . ?
O6 V2 O4 81.06(8) . . ?
O8 V2 O4 102.50(9) . . ?
N6 V2 O4 155.42(9) . . ?
O10 V2 O4 92.64(8) . . ?
O5 V2 O4 60.90(9) . . ?
O6 V2 C31 85.23(9) . . ?
O8 V2 C31 133.47(11) . . ?
N6 V2 C31 127.35(12) . . ?
O10 V2 C31 91.60(9) . . ?
O5 V2 C31 29.89(10) . . ?
O4 V2 C31 31.02(10) . . ?
C112 C135 C110 104.5(6) . . ?
C112 C135 H13K 110.9 . . ?
C110 C135 H13K 110.9 . . ?
C112 C135 H13L 110.9 . . ?
C110 C135 H13L 110.9 . . ?
H13K C135 H13L 108.9 . . ?
C110 C136 C112 102.1(6) . . ?
C110 C136 H13M 111.3 . . ?
C112 C136 H13M 111.3 . . ?
C110 C136 H13N 111.3 . . ?
C112 C136 H13N 111.3 . . ?
H13M C136 H13N 109.2 . . ?
C136 C110 C109 106.8(4) . . ?
C135 C110 C109 105.1(5) . . ?
C135 C110 H11P 110.7 . . ?
C109 C110 H11P 110.7 . . ?
C135 C110 H11R 110.7 . . ?
C109 C110 H11R 110.7 . . ?
H11P C110 H11R 108.8 . . ?
C136 C110 H11S 110.4 . . ?
C109 C110 H11S 110.4 . . ?
C136 C110 H11T 110.4 . . ?
C109 C110 H11T 110.4 . . ?
H11S C110 H11T 108.6 . . ?
O10 C112 C135 105.7(5) . . ?
O10 C112 C136 102.7(4) . . ?
O10 C112 H12P 110.6 . . ?
C135 C112 H12P 110.6 . . ?
O10 C112 H12R 110.6 . . ?
C135 C112 H12R 110.6 . . ?
H12P C112 H12R 108.7 . . ?
O10 C112 H12S 111.2 . . ?
C136 C112 H12S 111.2 . . ?
O10 C112 H12T 111.2 . . ?
C136 C112 H12T 111.2 . . ?
H12S C112 H12T 109.1 . . ?
C93 C95 H95A 109.5 . . ?
C93 C95 H95B 109.5 . . ?
H95A C95 H95B 109.5 . . ?
C93 C95 H95C 109.5 . . ?
H95A C95 H95C 109.5 . . ?
H95B C95 H95C 109.5 . . ?
H95D C95 H95E 109.5 . . ?
H95D C95 H95F 109.5 . . ?
H95E C95 H95F 109.5 . . ?
C93 C95A H95G 109.5 . . ?
C93 C95A H95H 109.5 . . ?
H95G C95A H95H 109.5 . . ?
C93 C95A H95I 109.5 . . ?
H95G C95A H95I 109.5 . . ?
H95H C95A H95I 109.5 . . ?
H95J C95A H95K 109.5 . . ?
H95J C95A H95L 109.5 . . ?
H95K C95A H95L 109.5 . . ?
C106 C107 H10J 109.5 . . ?
C106 C107 H10K 109.4 . . ?
H10J C107 H10K 109.5 . . ?
C106 C107 H10L 109.5 . . ?
H10J C107 H10L 109.5 . . ?
H10K C107 H10L 109.5 . . ?
H10R C107 H10S 109.5 . . ?
H10R C107 H10T 109.5 . . ?
H10S C107 H10T 109.5 . . ?
C106 C777 H77A 109.4 . . ?
C106 C777 H77B 109.4 . . ?
H77A C777 H77B 109.5 . . ?
C106 C777 H77C 109.5 . . ?
H77A C777 H77C 109.5 . . ?
H77B C777 H77C 109.5 . . ?
H77D C777 H77E 109.5 . . ?
H77D C777 H77F 109.5 . . ?
H77E C777 H77F 109.5 . . ?
C24 C26 H26A 109.5 . . ?
C24 C26 H26B 109.5 . . ?
H26A C26 H26B 109.5 . . ?
C24 C26 H26C 109.5 . . ?
H26A C26 H26C 109.5 . . ?
H26B C26 H26C 109.5 . . ?
H26D C26 H26E 109.5 . . ?
H26D C26 H26F 109.5 . . ?
H26E C26 H26F 109.5 . . ?
C24 C26A H26G 109.5 . . ?
C24 C26A H26H 109.5 . . ?
H26G C26A H26H 109.5 . . ?
C24 C26A H26I 109.5 . . ?
H26G C26A H26I 109.5 . . ?
H26H C26A H26I 109.5 . . ?
H26J C26A H26K 109.5 . . ?
H26J C26A H26L 109.5 . . ?
H26K C26A H26L 109.5 . . ?

loop_
_geom_bond_atom_site_label_1
_geom_bond_atom_site_label_2
_geom_bond_distance
_geom_bond_site_symmetry_2
_geom_bond_publ_flag
C1 O2 1.255(4) . ?
C1 O1 1.259(4) . ?
C1 N1 1.414(4) . ?
C1 V1 2.453(3) . ?
C2 C3 1.404(6) . ?
C2 C7 1.405(6) . ?
C2 N1 1.435(5) . ?
C3 C4 1.386(7) . ?
C3 C8 1.520(7) . ?
C4 C5 1.378(8) . ?
C4 H4 0.9500 . ?
C5 C6 1.368(8) . ?
C5 H5 0.9500 . ?
C6 C7 1.388(7) . ?
C6 H6 0.9500 . ?
C7 C11 1.506(6) . ?
C8 C9 1.528(6) . ?
C8 C10 1.536(6) . ?
C8 H8 1.0000 . ?
C9 H9A 0.9800 . ?
C9 H9B 0.9800 . ?
C9 H9C 0.9800 . ?
C10 H10A 0.9800 . ?
C10 H10B 0.9800 . ?
C10 H10C 0.9800 . ?
C11 C12 1.532(7) . ?
C11 C13 1.539(6) . ?
C11 H11 1.0000 . ?
C12 H12A 0.9800 . ?
C12 H12B 0.9800 . ?
C12 H12C 0.9800 . ?
C13 H13A 0.9800 . ?
C13 H13B 0.9800 . ?
C13 H13C 0.9800 . ?
C14 N2 1.273(4) . ?
C14 N1 1.380(5) . ?
C14 H14 0.9500 . ?
C15 C20 1.400(6) . ?
C15 C16 1.406(6) . ?
C15 N2 1.429(5) . ?
C16 C17 1.386(6) . ?
C16 C21 1.511(6) . ?
C17 C18 1.382(7) . ?
C17 H17 0.9500 . ?
C18 C19 1.386(8) . ?
C18 H18 0.9500 . ?
C19 C20 1.397(7) . ?
C19 H19 0.9500 . ?
C20 C24 1.527(7) . ?
C21 C22 1.524(6) . ?
C21 C23 1.532(6) . ?
C21 H21 1.0000 . ?
C22 H22A 0.9800 . ?
C22 H22B 0.9800 . ?
C22 H22C 0.9800 . ?
C23 H23A 0.9800 . ?
C23 H23B 0.9800 . ?
C23 H23C 0.9800 . ?
C24 C26 1.5400(10) . ?
C24 C26A 1.5401(10) . ?
C24 C25 1.553(7) . ?
C24 H24 1.0000 . ?
C25 H25A 0.9800 . ?
C25 H25B 0.9800 . ?
C25 H25C 0.9800 . ?
C27 O3 1.446(5) . ?
C27 C28 1.509(7) . ?
C27 H27A 0.9900 . ?
C27 H27B 0.9900 . ?
C28 C29 1.484(8) . ?
C28 H28A 0.9900 . ?
C28 H28B 0.9900 . ?
C29 C30 1.496(6) . ?
C29 H29A 0.9900 . ?
C29 H29B 0.9900 . ?
C30 O3 1.444(4) . ?
C30 H30A 0.9900 . ?
C30 H30B 0.9900 . ?
C31 O5 1.247(4) . ?
C31 O4 1.291(4) . ?
C31 N3 1.383(4) . ?
C31 V2 2.503(3) . ?
C32 C37 1.392(5) . ?
C32 C33 1.407(4) . ?
C32 N3 1.447(5) . ?
C33 C34 1.379(6) . ?
C33 C38 1.517(5) . ?
C34 C35 1.387(6) . ?
C34 H34 0.9500 . ?
C35 C36 1.385(5) . ?
C35 H35 0.9500 . ?
C36 C37 1.383(5) . ?
C36 H36 0.9500 . ?
C37 C41 1.526(4) . ?
C38 C40 1.531(6) . ?
C38 C39 1.535(5) . ?
C38 H38 1.0000 . ?
C39 H39A 0.9800 . ?
C39 H39B 0.9800 . ?
C39 H39C 0.9800 . ?
C40 H40A 0.9800 . ?
C40 H40B 0.9800 . ?
C40 H40C 0.9800 . ?
C41 C42 1.534(6) . ?
C41 C43 1.537(5) . ?
C41 H41 1.0000 . ?
C42 H42A 0.9800 . ?
C42 H42B 0.9800 . ?
C42 H42C 0.9800 . ?
C43 H43A 0.9800 . ?
C43 H43B 0.9800 . ?
C43 H43C 0.9800 . ?
C44 N4 1.271(4) . ?
C44 N3 1.391(4) . ?
C44 H44 0.9500 . ?
C45 C46 1.406(5) . ?
C45 C50 1.409(4) . ?
C45 N4 1.425(5) . ?
C46 C47 1.400(5) . ?
C46 C51 1.528(5) . ?
C47 C48 1.384(5) . ?
C47 H47 0.9500 . ?
C48 C49 1.385(6) . ?
C48 H48 0.9500 . ?
C49 C50 1.378(6) . ?
C49 H49 0.9500 . ?
C50 C54 1.529(5) . ?
C51 C53 1.521(6) . ?
C51 C52 1.530(6) . ?
C51 H51 1.0000 . ?
C52 H52A 0.9800 . ?
C52 H52B 0.9800 . ?
C52 H52C 0.9800 . ?
C53 H53A 0.9800 . ?
C53 H53B 0.9800 . ?
C53 H53C 0.9800 . ?
C54 C55 1.493(6) . ?
C54 C56 1.504(7) . ?
C54 H54 1.0000 . ?
C55 H55A 0.9800 . ?
C55 H55B 0.9800 . ?
C55 H55C 0.9800 . ?
C56 H56A 0.9800 . ?
C56 H56B 0.9800 . ?
C56 H56C 0.9800 . ?
C57 O7 1.216(4) . ?
C57 O6 1.287(4) . ?
C57 N5 1.439(4) . ?
C58 C59 1.393(6) . ?
C58 C63 1.408(6) . ?
C58 N5 1.458(4) . ?
C59 C60 1.403(6) . ?
C59 C64 1.512(6) . ?
C60 C61 1.376(7) . ?
C60 H60 0.9500 . ?
C61 C62 1.369(7) . ?
C61 H61 0.9500 . ?
C62 C63 1.406(5) . ?
C62 H62 0.9500 . ?
C63 C67 1.497(6) . ?
C64 C65 1.508(8) . ?
C64 C66 1.522(6) . ?
C64 H64 1.0000 . ?
C65 H65A 0.9800 . ?
C65 H65B 0.9800 . ?
C65 H65C 0.9800 . ?
C66 H66A 0.9800 . ?
C66 H66B 0.9800 . ?
C66 H66C 0.9800 . ?
C67 C69 1.536(7) . ?
C67 C68 1.542(5) . ?
C67 H67 1.0000 . ?
C68 H68A 0.9800 . ?
C68 H68B 0.9800 . ?
C68 H68C 0.9800 . ?
C69 H69A 0.9800 . ?
C69 H69B 0.9800 . ?
C69 H69C 0.9800 . ?
C70 N6 1.294(4) . ?
C70 N5 1.381(4) . ?
C70 H70 0.9500 . ?
C71 C76 1.397(6) . ?
C71 C72 1.407(5) . ?
C71 N6 1.452(4) . ?
C72 C73 1.399(5) . ?
C72 C77 1.517(6) . ?
C73 C74 1.368(6) . ?
C73 H73 0.9500 . ?
C74 C75 1.387(6) . ?
C74 H74 0.9500 . ?
C75 C76 1.411(5) . ?
C75 H75 0.9500 . ?
C76 C80 1.533(5) . ?
C77 C78 1.518(6) . ?
C77 C79 1.532(5) . ?
C77 H77 1.0000 . ?
C78 H78A 0.9800 . ?
C78 H78B 0.9800 . ?
C78 H78C 0.9800 . ?
C79 H79A 0.9800 . ?
C79 H79B 0.9800 . ?
C79 H79C 0.9800 . ?
C80 C81 1.523(6) . ?
C80 C82 1.527(6) . ?
C80 H80 1.0000 . ?
C81 H81A 0.9800 . ?
C81 H81B 0.9800 . ?
C81 H81C 0.9800 . ?
C82 H82A 0.9800 . ?
C82 H82B 0.9800 . ?
C82 H82C 0.9800 . ?
C83 O8 1.255(4) . ?
C83 O9 1.265(4) . ?
C83 N7 1.406(5) . ?
C84 C89 1.402(5) . ?
C84 C85 1.409(5) . ?
C84 N7 1.436(5) . ?
C85 C86 1.387(6) . ?
C85 C90 1.524(5) . ?
C86 C87 1.380(6) . ?
C86 H86 0.9500 . ?
C87 C88 1.359(6) . ?
C87 H87 0.9500 . ?
C88 C89 1.399(6) . ?
C88 H88 0.9500 . ?
C89 C93 1.514(6) . ?
C90 C91 1.535(6) . ?
C90 C92 1.541(5) . ?
C90 H90 1.0000 . ?
C91 H91A 0.9800 . ?
C91 H91B 0.9800 . ?
C91 H91C 0.9800 . ?
C92 H92A 0.9800 . ?
C92 H92B 0.9800 . ?
C92 H92C 0.9800 . ?
C93 C94 1.515(5) . ?
C93 C95 1.5402(10) . ?
C93 C95A 1.5402(10) . ?
C93 H93 1.0000 . ?
C94 H94A 0.9800 . ?
C94 H94B 0.9800 . ?
C94 H94C 0.9800 . ?
C96 N8 1.262(5) . ?
C96 N7 1.392(4) . ?
C96 H96 0.9500 . ?
C97 C98 1.399(5) . ?
C97 C102 1.403(6) . ?
C97 N8 1.437(4) . ?
C98 C99 1.392(5) . ?
C98 C103 1.520(6) . ?
C99 C100 1.369(7) . ?
C99 H99 0.9500 . ?
C100 C101 1.375(8) . ?
C100 H100 0.9500 . ?
C101 C102 1.393(6) . ?
C101 H101 0.9500 . ?
C102 C106 1.512(6) . ?
C103 C104 1.521(6) . ?
C103 C105 1.538(5) . ?
C103 H103 1.0000 . ?
C104 H10D 0.9800 . ?
C104 H10E 0.9800 . ?
C104 H10F 0.9800 . ?
C105 H10G 0.9800 . ?
C105 H10H 0.9800 . ?
C105 H10I 0.9800 . ?
C106 C108 1.539(7) . ?
C106 C777 1.5398(10) . ?
C106 C107 1.5399(10) . ?
C106 H106 1.0000 . ?
C108 H10M 0.9800 . ?
C108 H10N 0.9800 . ?
C108 H10O 0.9800 . ?
C109 O10 1.460(4) . ?
C109 C110 1.494(5) . ?
C109 H10P 0.9900 . ?
C109 H10Q 0.9900 . ?
C137 C138 1.490(19) . ?
C137 H13D 0.9800 . ?
C137 H13E 0.9800 . ?
C137 H13F 0.9800 . ?
C138 C139 1.46(2) . ?
C138 H13G 0.9900 . ?
C138 H13H 0.9900 . ?
C139 C140 1.498(18) . ?
C139 H13I 0.9900 . ?
C139 H13J 0.9900 . ?
C140 C141 1.496(18) . ?
C140 H14A 0.9900 . ?
C140 H14B 0.9900 . ?
C141 H14C 0.9800 . ?
C141 H14D 0.9800 . ?
C141 H14E 0.9800 . ?
N6 V2 2.102(3) . ?
O1 V1 2.168(2) . ?
O2 V1 2.126(2) . ?
O3 V1 2.177(2) . ?
O4 V1 2.203(2) . ?
O4 V2 2.214(2) . ?
O5 V2 2.153(2) . ?
O6 V2 2.064(2) . ?
O6 V1 2.146(2) . ?
O8 V2 2.093(2) . ?
O9 V1 2.087(2) . ?
O10 C112 1.449(4) . ?
O10 V2 2.152(2) . ?
C135 C112 1.476(9) . ?
C135 C110 1.494(12) . ?
C135 H13K 0.9900 . ?
C135 H13L 0.9900 . ?
C136 C110 1.423(10) . ?
C136 C112 1.591(10) . ?
C136 H13M 0.9900 . ?
C136 H13N 0.9900 . ?
C110 H11P 0.9900 . ?
C110 H11R 0.9900 . ?
C110 H11S 0.9900 . ?
C110 H11T 0.9900 . ?
C112 H12P 0.9900 . ?
C112 H12R 0.9900 . ?
C112 H12S 0.9900 . ?
C112 H12T 0.9900 . ?
C95 H95A 0.9800 . ?
C95 H95B 0.9800 . ?
C95 H95C 0.9800 . ?
C95 H95D 0.9800 . ?
C95 H95E 0.9800 . ?
C95 H95F 0.9800 . ?
C95A H95G 0.9800 . ?
C95A H95H 0.9800 . ?
C95A H95I 0.9800 . ?
C95A H95J 0.9800 . ?
C95A H95K 0.9800 . ?
C95A H95L 0.9800 . ?
C107 H10J 0.9800 . ?
C107 H10K 0.9800 . ?
C107 H10L 0.9800 . ?
C107 H10R 0.9800 . ?
C107 H10S 0.9800 . ?
C107 H10T 0.9800 . ?
C777 H77A 0.9800 . ?
C777 H77B 0.9800 . ?
C777 H77C 0.9800 . ?
C777 H77D 0.9800 . ?
C777 H77E 0.9800 . ?
C777 H77F 0.9800 . ?
C26 H26A 0.9800 . ?
C26 H26B 0.9800 . ?
C26 H26C 0.9800 . ?
C26 H26D 0.9800 . ?
C26 H26E 0.9800 . ?
C26 H26F 0.9800 . ?
C26A H26G 0.9800 . ?
C26A H26H 0.9800 . ?
C26A H26I 0.9800 . ?
C26A H26J 0.9800 . ?
C26A H26K 0.9800 . ?
C26A H26L 0.9800 . ?

loop_
_geom_torsion_atom_site_label_1
_geom_torsion_atom_site_label_2
_geom_torsion_atom_site_label_3
_geom_torsion_atom_site_label_4
_geom_torsion
_geom_torsion_site_symmetry_1
_geom_torsion_site_symmetry_2
_geom_torsion_site_symmetry_3
_geom_torsion_site_symmetry_4
_geom_torsion_publ_flag
C7 C2 C3 C4 0.2(6) . . . . ?
N1 C2 C3 C4 177.8(4) . . . . ?
C7 C2 C3 C8 178.2(4) . . . . ?
N1 C2 C3 C8 -4.3(6) . . . . ?
C2 C3 C4 C5 -0.3(8) . . . . ?
C8 C3 C4 C5 -178.3(5) . . . . ?
C3 C4 C5 C6 0.1(9) . . . . ?
C4 C5 C6 C7 0.1(9) . . . . ?
C5 C6 C7 C2 -0.1(8) . . . . ?
C5 C6 C7 C11 -179.0(5) . . . . ?
C3 C2 C7 C6 0.0(6) . . . . ?
N1 C2 C7 C6 -177.5(4) . . . . ?
C3 C2 C7 C11 178.8(4) . . . . ?
N1 C2 C7 C11 1.3(6) . . . . ?
C4 C3 C8 C9 -52.8(5) . . . . ?
C2 C3 C8 C9 129.2(4) . . . . ?
C4 C3 C8 C10 69.9(6) . . . . ?
C2 C3 C8 C10 -108.1(5) . . . . ?
C6 C7 C11 C12 65.5(5) . . . . ?
C2 C7 C11 C12 -113.3(5) . . . . ?
C6 C7 C11 C13 -55.6(6) . . . . ?
C2 C7 C11 C13 125.5(5) . . . . ?
C20 C15 C16 C17 -3.1(6) . . . . ?
N2 C15 C16 C17 179.0(3) . . . . ?
C20 C15 C16 C21 177.2(4) . . . . ?
N2 C15 C16 C21 -0.7(5) . . . . ?
C15 C16 C17 C18 2.0(6) . . . . ?
C21 C16 C17 C18 -178.3(4) . . . . ?
C16 C17 C18 C19 -0.1(7) . . . . ?
C17 C18 C19 C20 -0.7(7) . . . . ?
C18 C19 C20 C15 -0.4(7) . . . . ?
C18 C19 C20 C24 177.4(4) . . . . ?
C16 C15 C20 C19 2.3(6) . . . . ?
N2 C15 C20 C19 -179.9(4) . . . . ?
C16 C15 C20 C24 -175.4(4) . . . . ?
N2 C15 C20 C24 2.4(6) . . . . ?
C17 C16 C21 C22 -77.0(5) . . . . ?
C15 C16 C21 C22 102.6(4) . . . . ?
C17 C16 C21 C23 47.8(6) . . . . ?
C15 C16 C21 C23 -132.5(4) . . . . ?
C19 C20 C24 C26 49.3(6) . . . . ?
C15 C20 C24 C26 -133.0(5) . . . . ?
C19 C20 C24 C26A 36(3) . . . . ?
C15 C20 C24 C26A -146(2) . . . . ?
C19 C20 C24 C25 -76.9(6) . . . . ?
C15 C20 C24 C25 100.8(5) . . . . ?
O3 C27 C28 C29 -3.8(6) . . . . ?
C27 C28 C29 C30 20.5(6) . . . . ?
C28 C29 C30 O3 -29.9(5) . . . . ?
C37 C32 C33 C34 2.4(5) . . . . ?
N3 C32 C33 C34 -178.4(3) . . . . ?
C37 C32 C33 C38 179.7(3) . . . . ?
N3 C32 C33 C38 -1.1(5) . . . . ?
C32 C33 C34 C35 -1.2(6) . . . . ?
C38 C33 C34 C35 -178.5(4) . . . . ?
C33 C34 C35 C36 -0.3(6) . . . . ?
C34 C35 C36 C37 0.7(6) . . . . ?
C35 C36 C37 C32 0.4(6) . . . . ?
C35 C36 C37 C41 -178.5(4) . . . . ?
C33 C32 C37 C36 -2.0(5) . . . . ?
N3 C32 C37 C36 178.8(3) . . . . ?
C33 C32 C37 C41 176.9(3) . . . . ?
N3 C32 C37 C41 -2.3(5) . . . . ?
C34 C33 C38 C40 77.9(4) . . . . ?
C32 C33 C38 C40 -99.3(4) . . . . ?
C34 C33 C38 C39 -45.4(5) . . . . ?
C32 C33 C38 C39 137.4(4) . . . . ?
C36 C37 C41 C42 67.2(5) . . . . ?
C32 C37 C41 C42 -111.7(4) . . . . ?
C36 C37 C41 C43 -56.1(5) . . . . ?
C32 C37 C41 C43 125.0(4) . . . . ?
C50 C45 C46 C47 0.9(6) . . . . ?
N4 C45 C46 C47 175.9(4) . . . . ?
C50 C45 C46 C51 -178.9(4) . . . . ?
N4 C45 C46 C51 -3.9(6) . . . . ?
C45 C46 C47 C48 -0.1(6) . . . . ?
C51 C46 C47 C48 179.7(4) . . . . ?
C46 C47 C48 C49 -0.3(7) . . . . ?
C47 C48 C49 C50 -0.1(7) . . . . ?
C48 C49 C50 C45 0.9(6) . . . . ?
C48 C49 C50 C54 -179.4(4) . . . . ?
C46 C45 C50 C49 -1.4(6) . . . . ?
N4 C45 C50 C49 -176.6(4) . . . . ?
C46 C45 C50 C54 179.0(4) . . . . ?
N4 C45 C50 C54 3.7(5) . . . . ?
C47 C46 C51 C53 75.9(5) . . . . ?
C45 C46 C51 C53 -104.3(4) . . . . ?
C47 C46 C51 C52 -49.2(5) . . . . ?
C45 C46 C51 C52 130.6(4) . . . . ?
C49 C50 C54 C55 -28.2(6) . . . . ?
C45 C50 C54 C55 151.5(5) . . . . ?
C49 C50 C54 C56 100.7(5) . . . . ?
C45 C50 C54 C56 -79.7(5) . . . . ?
C63 C58 C59 C60 1.4(6) . . . . ?
N5 C58 C59 C60 -179.5(3) . . . . ?
C63 C58 C59 C64 -177.0(4) . . . . ?
N5 C58 C59 C64 2.0(5) . . . . ?
C58 C59 C60 C61 -1.9(6) . . . . ?
C64 C59 C60 C61 176.5(4) . . . . ?
C59 C60 C61 C62 1.8(6) . . . . ?
C60 C61 C62 C63 -1.2(6) . . . . ?
C61 C62 C63 C58 0.7(5) . . . . ?
C61 C62 C63 C67 -179.2(3) . . . . ?
C59 C58 C63 C62 -0.8(5) . . . . ?
N5 C58 C63 C62 -179.9(3) . . . . ?
C59 C58 C63 C67 179.0(3) . . . . ?
N5 C58 C63 C67 0.0(5) . . . . ?
C58 C59 C64 C65 89.2(5) . . . . ?
C60 C59 C64 C65 -89.2(5) . . . . ?
C58 C59 C64 C66 -144.8(4) . . . . ?
C60 C59 C64 C66 36.8(6) . . . . ?
C62 C63 C67 C69 -58.0(4) . . . . ?
C58 C63 C67 C69 122.2(4) . . . . ?
C62 C63 C67 C68 65.0(5) . . . . ?
C58 C63 C67 C68 -114.9(4) . . . . ?
C76 C71 C72 C73 -2.9(5) . . . . ?
N6 C71 C72 C73 -179.5(3) . . . . ?
C76 C71 C72 C77 178.2(3) . . . . ?
N6 C71 C72 C77 1.5(5) . . . . ?
C71 C72 C73 C74 1.1(6) . . . . ?
C77 C72 C73 C74 -179.9(4) . . . . ?
C72 C73 C74 C75 1.2(6) . . . . ?
C73 C74 C75 C76 -1.8(6) . . . . ?
C72 C71 C76 C75 2.3(5) . . . . ?
N6 C71 C76 C75 178.9(3) . . . . ?
C72 C71 C76 C80 -178.4(3) . . . . ?
N6 C71 C76 C80 -1.7(5) . . . . ?
C74 C75 C76 C71 0.1(5) . . . . ?
C74 C75 C76 C80 -179.3(4) . . . . ?
C73 C72 C77 C78 -76.8(5) . . . . ?
C71 C72 C77 C78 102.1(4) . . . . ?
C73 C72 C77 C79 48.4(5) . . . . ?
C71 C72 C77 C79 -132.6(4) . . . . ?
C71 C76 C80 C81 -113.3(4) . . . . ?
C75 C76 C80 C81 66.0(5) . . . . ?
C71 C76 C80 C82 123.2(4) . . . . ?
C75 C76 C80 C82 -57.5(5) . . . . ?
C89 C84 C85 C86 -3.2(5) . . . . ?
N7 C84 C85 C86 175.8(3) . . . . ?
C89 C84 C85 C90 176.4(3) . . . . ?
N7 C84 C85 C90 -4.5(5) . . . . ?
C84 C85 C86 C87 1.0(6) . . . . ?
C90 C85 C86 C87 -178.7(4) . . . . ?
C85 C86 C87 C88 0.5(6) . . . . ?
C86 C87 C88 C89 0.3(7) . . . . ?
C87 C88 C89 C84 -2.4(6) . . . . ?
C87 C88 C89 C93 177.8(4) . . . . ?
C85 C84 C89 C88 3.9(5) . . . . ?
N7 C84 C89 C88 -175.2(3) . . . . ?
C85 C84 C89 C93 -176.3(3) . . . . ?
N7 C84 C89 C93 4.6(5) . . . . ?
C86 C85 C90 C91 -84.2(4) . . . . ?
C84 C85 C90 C91 96.2(4) . . . . ?
C86 C85 C90 C92 39.2(5) . . . . ?
C84 C85 C90 C92 -140.4(3) . . . . ?
C88 C89 C93 C94 71.6(5) . . . . ?
C84 C89 C93 C94 -108.2(4) . . . . ?
C88 C89 C93 C95 -60.3(11) . . . . ?
C84 C89 C93 C95 119.8(11) . . . . ?
C88 C89 C93 C95A -38.7(12) . . . . ?
C84 C89 C93 C95A 141.4(12) . . . . ?
C102 C97 C98 C99 4.1(7) . . . . ?
N8 C97 C98 C99 -179.4(4) . . . . ?
C102 C97 C98 C103 -176.5(4) . . . . ?
N8 C97 C98 C103 0.0(6) . . . . ?
C97 C98 C99 C100 -0.7(8) . . . . ?
C103 C98 C99 C100 179.9(5) . . . . ?
C98 C99 C100 C101 -2.5(10) . . . . ?
C99 C100 C101 C102 2.5(10) . . . . ?
C100 C101 C102 C97 0.8(9) . . . . ?
C100 C101 C102 C106 -175.5(6) . . . . ?
C98 C97 C102 C101 -4.2(7) . . . . ?
N8 C97 C102 C101 179.4(4) . . . . ?
C98 C97 C102 C106 172.1(4) . . . . ?
N8 C97 C102 C106 -4.4(7) . . . . ?
C99 C98 C103 C104 88.5(5) . . . . ?
C97 C98 C103 C104 -90.8(5) . . . . ?
C99 C98 C103 C105 -36.4(6) . . . . ?
C97 C98 C103 C105 144.3(4) . . . . ?
C101 C102 C106 C108 -28.4(7) . . . . ?
C97 C102 C106 C108 155.4(5) . . . . ?
C101 C102 C106 C777 81.7(13) . . . . ?
C97 C102 C106 C777 -94.4(12) . . . . ?
C101 C102 C106 C107 106.2(12) . . . . ?
C97 C102 C106 C107 -69.9(12) . . . . ?
C137 C138 C139 C140 -177.0(14) . . . . ?
C138 C139 C140 C141 173.8(13) . . . . ?
N2 C14 N1 C1 -178.4(3) . . . . ?
N2 C14 N1 C2 -3.7(6) . . . . ?
O2 C1 N1 C14 170.6(3) . . . . ?
O1 C1 N1 C14 -7.2(5) . . . . ?
O2 C1 N1 C2 -4.2(5) . . . . ?
O1 C1 N1 C2 178.0(3) . . . . ?
C3 C2 N1 C14 85.2(4) . . . . ?
C7 C2 N1 C14 -97.3(4) . . . . ?
C3 C2 N1 C1 -100.3(4) . . . . ?
C7 C2 N1 C1 77.2(4) . . . . ?
N1 C14 N2 C15 171.8(3) . . . . ?
C20 C15 N2 C14 93.0(4) . . . . ?
C16 C15 N2 C14 -89.1(4) . . . . ?
O5 C31 N3 C44 -173.0(3) . . . . ?
O4 C31 N3 C44 5.1(4) . . . . ?
O5 C31 N3 C32 7.6(4) . . . . ?
O4 C31 N3 C32 -174.3(3) . . . . ?
N4 C44 N3 C31 174.1(3) . . . . ?
N4 C44 N3 C32 -6.5(4) . . . . ?
C37 C32 N3 C31 -94.4(4) . . . . ?
C33 C32 N3 C31 86.3(4) . . . . ?
C37 C32 N3 C44 86.1(4) . . . . ?
C33 C32 N3 C44 -93.1(4) . . . . ?
N3 C44 N4 C45 -179.1(3) . . . . ?
C46 C45 N4 C44 66.1(5) . . . . ?
C50 C45 N4 C44 -118.7(3) . . . . ?
N6 C70 N5 C57 7.4(7) . . . . ?
N6 C70 N5 C58 -169.2(4) . . . . ?
O7 C57 N5 C70 174.7(4) . . . . ?
O6 C57 N5 C70 -4.5(6) . . . . ?
O7 C57 N5 C58 -8.7(6) . . . . ?
O6 C57 N5 C58 172.0(3) . . . . ?
C59 C58 N5 C70 78.9(5) . . . . ?
C63 C58 N5 C70 -102.0(4) . . . . ?
C59 C58 N5 C57 -98.2(4) . . . . ?
C63 C58 N5 C57 80.9(5) . . . . ?
N5 C70 N6 C71 -173.3(4) . . . . ?
N5 C70 N6 V2 -4.7(6) . . . . ?
C76 C71 N6 C70 75.1(4) . . . . ?
C72 C71 N6 C70 -108.1(4) . . . . ?
C76 C71 N6 V2 -94.2(3) . . . . ?
C72 C71 N6 V2 82.5(4) . . . . ?
N8 C96 N7 C83 174.7(3) . . . . ?
N8 C96 N7 C84 -1.7(5) . . . . ?
O8 C83 N7 C96 -1.9(4) . . . . ?
O9 C83 N7 C96 179.6(3) . . . . ?
O8 C83 N7 C84 174.5(3) . . . . ?
O9 C83 N7 C84 -4.0(4) . . . . ?
C89 C84 N7 C96 -93.5(4) . . . . ?
C85 C84 N7 C96 87.4(4) . . . . ?
C89 C84 N7 C83 90.2(4) . . . . ?
C85 C84 N7 C83 -88.9(4) . . . . ?
N7 C96 N8 C97 -178.4(3) . . . . ?
C98 C97 N8 C96 99.2(4) . . . . ?
C102 C97 N8 C96 -84.2(5) . . . . ?
O2 C1 O1 V1 2.1(3) . . . . ?
N1 C1 O1 V1 179.8(3) . . . . ?
O1 C1 O2 V1 -2.1(3) . . . . ?
N1 C1 O2 V1 -179.9(3) . . . . ?
C29 C30 O3 C27 28.0(5) . . . . ?
C29 C30 O3 V1 -177.4(3) . . . . ?
C28 C27 O3 C30 -15.2(5) . . . . ?
C28 C27 O3 V1 -170.4(3) . . . . ?
O5 C31 O4 V1 -90.6(3) . . . . ?
N3 C31 O4 V1 91.3(3) . . . . ?
V2 C31 O4 V1 -88.83(16) . . . . ?
O5 C31 O4 V2 -1.8(3) . . . . ?
N3 C31 O4 V2 -179.8(2) . . . . ?
O4 C31 O5 V2 1.8(3) . . . . ?
N3 C31 O5 V2 179.9(2) . . . . ?
O7 C57 O6 V2 -179.3(3) . . . . ?
N5 C57 O6 V2 -0.2(5) . . . . ?
O7 C57 O6 V1 10.1(6) . . . . ?
N5 C57 O6 V1 -170.7(2) . . . . ?
O9 C83 O8 V2 8.0(5) . . . . ?
N7 C83 O8 V2 -170.3(2) . . . . ?
O8 C83 O9 V1 20.0(5) . . . . ?
N7 C83 O9 V1 -161.6(2) . . . . ?
C110 C109 O10 C112 0.1(4) . . . . ?
C110 C109 O10 V2 152.0(3) . . . . ?
C112 C136 C110 C109 35.1(7) . . . . ?
C112 C135 C110 C109 -29.9(8) . . . . ?
O10 C109 C110 C136 -23.6(7) . . . . ?
O10 C109 C110 C135 18.6(6) . . . . ?
C109 O10 C112 C135 -18.9(6) . . . . ?
V2 O10 C112 C135 -174.2(5) . . . . ?
C109 O10 C112 C136 20.5(5) . . . . ?
V2 O10 C112 C136 -134.8(4) . . . . ?
C110 C135 C112 O10 30.1(8) . . . . ?
C110 C136 C112 O10 -34.4(6) . . . . ?
